data_4322594
loop_
_publ_author_name
'Jian-Ping Lang'
'Kazuyuki Tatsumi'

_publ_section_title
;
 Assembly of Three WS3Cu2 Cluster Units by \m3-S Bridges: Synthesis of
 [PPh4][{(C5Me5)WS3Cu2}3S2]
;
_journal_name_full 'Inorganic Chemistry'
_journal_page_first 160
_journal_page_last 162
_journal_paper_doi 10.1021/ic970894x
_journal_volume 37
_journal_year 1998
_chemical_formula_sum 'C60 H74 Cu6 N3 P S11 W3'
_chemical_formula_weight 2153.72
_space_group_IT_number 14
_symmetry_cell_setting monoclinic
_symmetry_Int_Tables_number 14
_symmetry_space_group_name_Hall '-P 2ybc'
_symmetry_space_group_name_H-M 'P 1 21/c 1'
_audit_creation_date 'Mon Oct 20 21:49:00 1997'
_audit_creation_method 'from TEXRAY.INF file'
_cell_angle_alpha 90
_cell_angle_beta 91.35(1)
_cell_angle_gamma 90
_cell_formula_units_Z 4
_cell_length_a 15.477(4)
_cell_length_b 21.652(5)
_cell_length_c 21.623(2)
_cell_measurement_reflns_used 25
_cell_measurement_temperature 296.2
_cell_measurement_theta_max 12.3
_cell_measurement_theta_min 11.3
_cell_volume 7244(3)
_computing_cell_refinement 'Rigaku/AFC Diffractometer Control'
_computing_data_collection 'Rigaku/AFC Diffractometer Control'
_computing_data_reduction teXsan
_computing_publication_material teXsan
_computing_structure_refinement teXsan
_computing_structure_solution SHELXS86
_diffrn_ambient_temperature 296.2
_diffrn_measurement_device 'Rigaku AFC7R'
_diffrn_measurement_method \w-2\q
_diffrn_orient_matrix_UB_11 0.00627
_diffrn_orient_matrix_UB_12 0.01737
_diffrn_orient_matrix_UB_13 -0.04251
_diffrn_orient_matrix_UB_21 0.01419
_diffrn_orient_matrix_UB_22 0.04133
_diffrn_orient_matrix_UB_23 0.01821
_diffrn_orient_matrix_UB_31 0.06274
_diffrn_orient_matrix_UB_32 -0.01108
_diffrn_orient_matrix_UB_33 0.00125
_diffrn_radiation_detector 'scintillation counter'
_diffrn_radiation_monochromator graphite
_diffrn_radiation_source 'Rigaku rotating anode'
_diffrn_radiation_type 'Mo K\a'
_diffrn_radiation_wavelength 0.7107
_diffrn_reflns_av_R_equivalents 0.074
_diffrn_reflns_av_sigmaI/netI 0.095
_diffrn_reflns_limit_h_max 16
_diffrn_reflns_limit_h_min 0
_diffrn_reflns_limit_k_max 23
_diffrn_reflns_limit_k_min 0
_diffrn_reflns_limit_l_max 23
_diffrn_reflns_limit_l_min -23
_diffrn_reflns_number 10197
_diffrn_reflns_reduction_process 'Lp corrections applied'
_diffrn_reflns_theta_max 22.50
_diffrn_reflns_theta_min 2.10
_diffrn_standards_decay_% 3.86
_diffrn_standards_interval_count 150
_diffrn_standards_number 3
_exptl_absorpt_coefficient_mu 6.849
_exptl_absorpt_correction_T_max 1.000
_exptl_absorpt_correction_T_min 0.907
_exptl_absorpt_correction_type '\y scans(North,Phillips & Mathews,1968)'
_exptl_crystal_colour dark
_exptl_crystal_density_diffrn 1.975
_exptl_crystal_density_meas ?
_exptl_crystal_description prismatic
_exptl_crystal_F_000 4168.00
_exptl_crystal_size_max 0.400
_exptl_crystal_size_mid 0.300
_exptl_crystal_size_min 0.250
_refine_diff_density_max 1.37
_refine_diff_density_min -1.27
_refine_ls_extinction_method none
_refine_ls_goodness_of_fit_obs 1.630
_refine_ls_hydrogen_treatment noref
_refine_ls_matrix_type full
_refine_ls_number_constraints 0
_refine_ls_number_parameters 484
_refine_ls_number_reflns 5563
_refine_ls_number_restraints 0
_refine_ls_R_factor_obs 0.0487
_refine_ls_shift/esd_max 0.1360
_refine_ls_shift/esd_mean 0.0080
_refine_ls_structure_factor_coef F
_refine_ls_weighting_details 'w = 1/[\s^2^(Fo) + 0.00026|Fo|^2^]'
_refine_ls_weighting_scheme calc
_refine_ls_wR_factor_obs 0.0552
_reflns_number_observed 5563
_reflns_number_total 9753
_reflns_observed_criterion >3.0sigma(I)
_cod_data_source_file ic970894x.cif
_cod_data_source_block '[PPh4][(Cp*WS3)3Cu6S2].3CH'
_cod_depositor_comments
;
The following automatic conversions were performed:

'_exptl_crystal_density_meas' value 'not measured' was changed to '?'
- the value is perceived as not measured.

Automatic conversion script
Id: cif_fix_values 3008 2015-01-20 13:52:24Z robertas 

The following automatic conversions were performed:

'_refine_ls_weighting_scheme' value 'w = 1/[\s^2^(Fo) +
0.00026|Fo|^2^]' was changed to 'calc'. New tag
'_refine_ls_weighting_details' was created. The value of the new tag
was set to 'w = 1/[\s^2^(Fo) + 0.00026|Fo|^2^]'.

Automatic conversion script
Id: cif_fix_values 3143 2015-03-26 13:38:13Z robertas 
;
_cod_original_cell_volume 7244(2)
_cod_original_sg_symbol_H-M 'P 21/c '
_cod_original_formula_sum 'C60 H74 Cu6 N3 P S11 W3 '
_cod_database_code 4322594

loop_
_symmetry_equiv_pos_as_xyz
x,y,z
-x,1/2+y,1/2-z
-x,-y,-z
x,1/2-y,1/2+z

loop_
_atom_site_aniso_label
_atom_site_aniso_U_11
_atom_site_aniso_U_22
_atom_site_aniso_U_33
_atom_site_aniso_U_12
_atom_site_aniso_U_13
_atom_site_aniso_U_23
W(1) 0.0539(5) 0.0469(5) 0.0511(5) 0.0054(4) 0.0066(4) 0.0093(4)
W(2) 0.0578(5) 0.0434(5) 0.0424(5) 0.0072(4) 0.0066(4) -0.0001(4)
W(3) 0.0453(5) 0.0405(5) 0.0443(5) 0.0034(4) -0.0002(4) 0.0027(4)
Cu(1) 0.061(2) 0.052(2) 0.058(2) 0.001(1) -0.002(1) 0.006(1)
Cu(2) 0.057(2) 0.052(2) 0.055(2) -0.002(1) 0.000(1) 0.006(1)
Cu(3) 0.052(1) 0.053(2) 0.046(1) 0.003(1) 0.003(1) -0.004(1)
Cu(4) 0.057(2) 0.057(2) 0.054(2) 0.000(1) 0.000(1) -0.003(1)
Cu(5) 0.060(2) 0.048(2) 0.056(2) 0.002(1) -0.004(1) -0.005(1)
Cu(6) 0.049(1) 0.047(2) 0.057(2) 0.004(1) -0.003(1) -0.001(1)
S(1) 0.054(3) 0.065(4) 0.083(4) 0.009(3) 0.010(3) 0.022(3)
S(2) 0.101(5) 0.054(4) 0.056(4) 0.000(3) 0.008(3) 0.006(3)
S(3) 0.055(3) 0.048(3) 0.049(3) -0.001(2) 0.006(2) 0.005(3)
S(4) 0.058(3) 0.066(4) 0.056(3) 0.017(3) 0.006(3) 0.008(3)
S(5) 0.077(4) 0.046(3) 0.067(4) -0.001(3) 0.012(3) -0.006(3)
S(6) 0.055(3) 0.052(3) 0.048(3) 0.007(3) 0.002(2) -0.001(2)
S(7) 0.068(4) 0.062(4) 0.046(3) 0.011(3) -0.011(3) -0.005(3)
S(8) 0.053(3) 0.047(3) 0.060(3) -0.003(3) 0.013(3) 0.012(3)
S(9) 0.055(3) 0.042(3) 0.053(3) 0.005(2) 0.006(2) 0.007(2)
S(10) 0.054(3) 0.044(3) 0.060(3) -0.006(3) -0.004(3) -0.008(3)
S(11) 0.046(3) 0.041(3) 0.049(3) 0.002(2) -0.004(2) -0.002(2)
P 0.061(4) 0.052(3) 0.051(3) -0.003(3) 0.001(3) 0.005(3)
C(31) 0.08(2) 0.09(2) 0.04(1) -0.01(1) -0.01(1) -0.01(1)
C(32) 0.14(2) 0.07(2) 0.08(2) 0.02(2) 0.01(2) -0.02(2)
C(33) 0.11(2) 0.09(2) 0.08(2) -0.01(2) 0.01(2) -0.01(2)
C(34) 0.13(2) 0.13(3) 0.05(2) 0.04(2) 0.03(2) -0.01(2)
C(35) 0.25(4) 0.11(3) 0.11(3) 0.10(3) 0.05(3) 0.01(2)
C(36) 0.18(3) 0.09(2) 0.10(2) 0.08(2) 0.04(2) 0.03(2)
C(37) 0.07(2) 0.04(1) 0.07(1) 0.01(1) -0.02(1) 0.00(1)
C(38) 0.10(2) 0.06(2) 0.06(2) -0.01(1) 0.00(1) 0.02(1)
C(39) 0.09(2) 0.08(2) 0.05(1) 0.00(1) 0.00(1) 0.03(1)
C(40) 0.07(2) 0.08(2) 0.07(2) -0.01(1) 0.00(1) 0.04(1)
C(41) 0.07(2) 0.12(2) 0.06(2) 0.00(1) 0.02(1) 0.01(2)
C(42) 0.07(2) 0.10(2) 0.06(2) 0.00(1) -0.02(1) 0.02(1)
C(43) 0.06(1) 0.05(1) 0.07(2) -0.01(1) -0.01(1) 0.02(1)
C(44) 0.07(2) 0.16(3) 0.05(1) -0.03(2) 0.01(1) 0.01(2)
C(45) 0.06(2) 0.23(5) 0.10(3) -0.04(2) 0.00(2) 0.02(3)
C(46) 0.10(3) 0.11(3) 0.14(3) -0.04(2) -0.06(3) 0.04(2)
C(47) 0.11(2) 0.04(2) 0.11(2) 0.01(2) -0.03(2) 0.01(1)
C(48) 0.06(2) 0.06(2) 0.15(3) -0.01(1) -0.04(2) -0.02(2)
C(49) 0.07(1) 0.04(1) 0.05(1) 0.00(1) 0.00(1) 0.009(10)
C(50) 0.07(1) 0.05(1) 0.06(1) 0.01(1) 0.00(1) 0.00(1)
C(51) 0.09(2) 0.04(1) 0.09(2) 0.00(1) 0.01(1) 0.01(1)
C(52) 0.08(2) 0.12(2) 0.06(2) 0.03(2) -0.01(1) -0.01(2)
C(53) 0.08(2) 0.10(2) 0.09(2) 0.00(2) -0.03(2) -0.01(2)
C(54) 0.09(2) 0.05(1) 0.06(1) -0.04(1) 0.00(1) -0.01(1)

loop_
_atom_site_label
_atom_site_fract_x
_atom_site_fract_y
_atom_site_fract_z
_atom_site_U_iso_or_equiv
_atom_site_thermal_displace_type
_atom_site_calc_flag
_atom_site_calc_attached_atom
_atom_site_occupancy
_atom_site_refinement_flags
W(1) 0.25567(5) 0.16504(4) 0.07796(4) 0.0505(3) Uani d . 1.00 .
W(2) 0.14834(5) 0.04129(4) 0.34661(4) 0.0478(3) Uani d . 1.00 .
W(3) 0.44002(5) -0.10552(4) 0.16847(4) 0.0434(2) Uani d . 1.00 .
Cu(1) 0.3457(2) 0.1267(1) 0.1778(1) 0.0569(8) Uani d . 1.00 .
Cu(2) 0.1954(2) 0.0541(1) 0.1117(1) 0.0544(8) Uani d . 1.00 .
Cu(3) 0.1503(1) -0.0015(1) 0.2311(1) 0.0505(7) Uani d . 1.00 .
Cu(4) 0.2980(2) 0.0738(1) 0.2957(1) 0.0562(8) Uani d . 1.00 .
Cu(5) 0.4300(2) 0.0067(1) 0.2203(1) 0.0547(8) Uani d . 1.00 .
Cu(6) 0.2758(1) -0.0677(1) 0.1550(1) 0.0513(8) Uani d . 1.00 .
S(1) 0.3990(3) 0.1617(3) 0.0901(3) 0.067(2) Uani d . 1.00 .
S(2) 0.2235(4) 0.0849(3) 0.0164(3) 0.070(2) Uani d . 1.00 .
S(3) 0.2016(3) 0.1387(2) 0.1720(2) 0.051(2) Uani d . 1.00 .
S(4) 0.0424(3) 0.0473(3) 0.2749(2) 0.060(2) Uani d . 1.00 .
S(5) 0.2104(4) 0.1344(2) 0.3484(3) 0.063(2) Uani d . 1.00 .
S(6) 0.2490(3) -0.0238(2) 0.3054(2) 0.052(2) Uani d . 1.00 .
S(7) 0.4917(3) -0.0771(2) 0.2611(2) 0.059(2) Uani d . 1.00 .
S(8) 0.3213(3) -0.1603(2) 0.1881(2) 0.053(2) Uani d . 1.00 .
S(9) 0.3916(3) -0.0158(2) 0.1233(2) 0.050(2) Uani d . 1.00 .
S(10) 0.4250(3) 0.1005(2) 0.2593(2) 0.053(2) Uani d . 1.00 .
S(11) 0.1420(3) -0.0368(2) 0.1360(2) 0.045(1) Uani d . 1.00 .
P 0.2051(3) -0.3262(2) 0.3020(2) 0.054(2) Uani d . 1.00 .
N(1) 0.833(2) 0.293(2) 0.976(2) 0.19(1) Uiso d . 1.00 .
N(2) 0.476(2) 0.010(2) 0.397(2) 0.21(1) Uiso d . 1.00 .
N(3) 0.159(3) 0.092(2) 0.728(2) 0.29(1) Uiso d . 1.00 .
C(1) 0.1437(8) 0.2264(6) 0.0249(6) 0.0650 Uiso d . 0.60 .
C(1a) 0.186(1) 0.2313(10) 0.0022(8) 0.0633 Uiso d . 0.40 .
C(2) 0.2165(8) 0.2299(7) -0.0121(5) 0.0650 Uiso d . 0.60 .
C(2a) 0.268(1) 0.256(1) 0.0126(9) 0.0633 Uiso d . 0.40 .
C(3) 0.2823(7) 0.2597(7) 0.0219(6) 0.0650 Uiso d . 0.60 .
C(3a) 0.272(1) 0.2796(10) 0.0730(9) 0.0633 Uiso d . 0.40 .
C(4) 0.2502(8) 0.2746(7) 0.0800(6) 0.0650 Uiso d . 0.60 .
C(4a) 0.192(1) 0.2688(10) 0.1000(8) 0.0633 Uiso d . 0.40 .
C(5) 0.1645(8) 0.2541(7) 0.0819(6) 0.0650 Uiso d . 0.60 .
C(5a) 0.139(1) 0.2389(10) 0.0563(9) 0.0633 Uiso d . 0.40 .
C(6) 0.0561(9) 0.1973(10) 0.0063(9) 0.0650 Uiso d . 0.60 .
C(6a) 0.153(2) 0.201(1) -0.058(1) 0.0633 Uiso d . 0.40 .
C(7) 0.223(1) 0.2052(10) -0.0787(6) 0.0650 Uiso d . 0.60 .
C(7a) 0.341(2) 0.258(2) -0.034(1) 0.0633 Uiso d . 0.40 .
C(8) 0.3739(9) 0.274(1) -0.0006(9) 0.0650 Uiso d . 0.60 .
C(8a) 0.351(1) 0.312(1) 0.104(1) 0.0633 Uiso d . 0.40 .
C(9) 0.300(1) 0.308(1) 0.1326(7) 0.0650 Uiso d . 0.60 .
C(9a) 0.167(2) 0.287(2) 0.1662(9) 0.0633 Uiso d . 0.40 .
C(10) 0.104(1) 0.261(1) 0.1369(7) 0.0650 Uiso d . 0.60 .
C(10a) 0.045(1) 0.218(1) 0.066(1) 0.0633 Uiso d . 0.40 .
C(11) 0.0352(9) 0.0280(8) 0.4190(8) 0.0637 Uiso d . 0.50 .
C(11a) 0.0324(9) 0.0042(8) 0.4116(8) 0.0671 Uiso d . 0.50 .
C(12) 0.077(1) -0.0289(7) 0.4121(8) 0.0637 Uiso d . 0.50 .
C(12a) 0.098(1) -0.0402(7) 0.4161(8) 0.0671 Uiso d . 0.50 .
C(13) 0.1611(10) -0.0231(7) 0.4364(8) 0.0637 Uiso d . 0.50 .
C(13a) 0.1699(10) -0.0129(8) 0.4455(8) 0.0671 Uiso d . 0.50 .
C(14) 0.1715(9) 0.0373(7) 0.4584(8) 0.0637 Uiso d . 0.50 .
C(14a) 0.149(1) 0.0484(7) 0.4592(8) 0.0671 Uiso d . 0.50 .
C(15) 0.094(1) 0.0689(7) 0.4476(8) 0.0637 Uiso d . 0.50 .
C(15a) 0.064(1) 0.0590(7) 0.4382(8) 0.0671 Uiso d . 0.50 .
C(16) -0.059(1) 0.043(1) 0.399(1) 0.0637 Uiso d . 0.50 .
C(16a) -0.058(1) -0.005(1) 0.382(1) 0.0671 Uiso d . 0.50 .
C(17) 0.037(1) -0.0875(8) 0.383(1) 0.0637 Uiso d . 0.50 .
C(17a) 0.092(2) -0.1073(8) 0.393(1) 0.0671 Uiso d . 0.50 .
C(18) 0.230(1) -0.0743(9) 0.439(1) 0.0637 Uiso d . 0.50 .
C(18a) 0.257(1) -0.045(1) 0.460(1) 0.0671 Uiso d . 0.50 .
C(19) 0.254(1) 0.064(1) 0.489(1) 0.0637 Uiso d . 0.50 .
C(19a) 0.209(1) 0.0958(10) 0.492(1) 0.0671 Uiso d . 0.50 .
C(20) 0.076(2) 0.1368(7) 0.464(1) 0.0637 Uiso d . 0.50 .
C(20a) 0.014(1) 0.1201(8) 0.444(1) 0.0671 Uiso d . 0.50 .
C(21) 0.567(1) -0.1691(8) 0.1620(7) 0.0619 Uiso d . 0.50 .
C(21a) 0.553(1) -0.1860(7) 0.1560(7) 0.0586 Uiso d . 0.50 .
C(22) 0.500(1) -0.2010(7) 0.1314(8) 0.0619 Uiso d . 0.50 .
C(22a) 0.4860(10) -0.1992(7) 0.1137(7) 0.0586 Uiso d . 0.50 .
C(23) 0.474(1) -0.1665(8) 0.0795(7) 0.0619 Uiso d . 0.50 .
C(23a) 0.4808(10) -0.1507(7) 0.0710(7) 0.0586 Uiso d . 0.50 .
C(24) 0.526(1) -0.1132(7) 0.0779(7) 0.0619 Uiso d . 0.50 .
C(24a) 0.545(1) -0.1075(7) 0.0868(7) 0.0586 Uiso d . 0.50 .
C(25) 0.583(1) -0.1148(7) 0.1289(8) 0.0619 Uiso d . 0.50 .
C(25a) 0.5898(10) -0.1294(7) 0.1394(7) 0.0586 Uiso d . 0.50 .
C(26) 0.615(2) -0.190(1) 0.2215(9) 0.0619 Uiso d . 0.50 .
C(26a) 0.582(2) -0.2267(10) 0.2111(9) 0.0586 Uiso d . 0.50 .
C(27) 0.462(2) -0.2632(8) 0.151(1) 0.0619 Uiso d . 0.50 .
C(27a) 0.428(1) -0.2569(8) 0.114(1) 0.0586 Uiso d . 0.50 .
C(28) 0.402(1) -0.184(1) 0.0323(10) 0.0619 Uiso d . 0.50 .
C(28a) 0.416(1) -0.146(1) 0.0161(9) 0.0586 Uiso d . 0.50 .
C(29) 0.520(2) -0.0618(10) 0.0287(10) 0.0619 Uiso d . 0.50 .
C(29a) 0.563(2) -0.0467(8) 0.052(1) 0.0586 Uiso d . 0.50 .
C(30) 0.651(1) -0.0655(10) 0.146(1) 0.0619 Uiso d . 0.50 .
C(30a) 0.666(1) -0.097(1) 0.173(1) 0.0586 Uiso d . 0.50 .
C(31) 0.246(1) -0.375(1) 0.2427(9) 0.067(8) Uani d . 1.00 .
C(32) 0.251(2) -0.352(1) 0.183(1) 0.10(1) Uani d . 1.00 .
C(33) 0.280(2) -0.389(1) 0.137(1) 0.10(1) Uani d . 1.00 .
C(34) 0.302(2) -0.447(2) 0.149(1) 0.10(1) Uani d . 1.00 .
C(35) 0.300(2) -0.469(1) 0.205(2) 0.15(2) Uani d . 1.00 .
C(36) 0.266(2) -0.438(1) 0.253(1) 0.12(1) Uani d . 1.00 .
C(37) 0.164(1) -0.3718(9) 0.3647(9) 0.058(7) Uani d . 1.00 .
C(38) 0.221(1) -0.393(1) 0.4080(10) 0.074(8) Uani d . 1.00 .
C(39) 0.194(2) -0.430(1) 0.4567(9) 0.074(8) Uani d . 1.00 .
C(40) 0.110(2) -0.446(1) 0.460(1) 0.075(8) Uani d . 1.00 .
C(41) 0.052(1) -0.425(1) 0.418(1) 0.082(9) Uani d . 1.00 .
C(42) 0.079(1) -0.388(1) 0.3681(10) 0.075(8) Uani d . 1.00 .
C(43) 0.291(1) -0.2808(9) 0.3345(10) 0.058(7) Uani d . 1.00 .
C(44) 0.371(2) -0.279(1) 0.3078(10) 0.09(1) Uani d . 1.00 .
C(45) 0.434(2) -0.239(2) 0.336(2) 0.13(2) Uani d . 1.00 .
C(46) 0.415(2) -0.205(2) 0.383(2) 0.12(1) Uani d . 1.00 .
C(47) 0.334(2) -0.208(1) 0.412(1) 0.09(1) Uani d . 1.00 .
C(48) 0.272(1) -0.245(1) 0.385(1) 0.093(10) Uani d . 1.00 .
C(49) 0.125(1) -0.2776(9) 0.2677(8) 0.051(6) Uani d . 1.00 .
C(50) 0.132(1) -0.2137(10) 0.2694(9) 0.061(7) Uani d . 1.00 .
C(51) 0.068(2) -0.1789(9) 0.239(1) 0.074(8) Uani d . 1.00 .
C(52) -0.005(2) -0.207(1) 0.213(1) 0.084(10) Uani d . 1.00 .
C(53) -0.012(2) -0.267(1) 0.211(1) 0.09(1) Uani d . 1.00 .
C(54) 0.051(2) -0.3026(10) 0.2383(10) 0.069(8) Uani d . 1.00 .
C(55) 0.859(2) 0.192(1) 0.925(1) 0.121(10) Uiso d . 1.00 .
C(56) 0.846(2) 0.249(1) 0.955(1) 0.104(9) Uiso d . 1.00 .
C(57) 0.529(2) 0.088(2) 0.483(2) 0.17(1) Uiso d . 1.00 .
C(58) 0.493(3) 0.056(2) 0.438(2) 0.19(1) Uiso d . 1.00 .
C(59) 0.128(3) 0.070(2) 0.781(3) 0.23(1) Uiso d . 1.00 .
C(60) 0.090(3) 0.055(2) 0.840(2) 0.24(1) Uiso d . 1.00 .
H(1) 0.2332 -0.3095 0.1742 0.1139 Uiso calc . 1.00 .
H(2) 0.2843 -0.3727 0.0948 0.1139 Uiso calc . 1.00 .
H(3) 0.3214 -0.4728 0.1156 0.1222 Uiso calc . 1.00 .
H(4) 0.3234 -0.5094 0.2121 0.1845 Uiso calc . 1.00 .
H(5) 0.2566 -0.4579 0.2921 0.1468 Uiso calc . 1.00 .
H(6) 0.2820 -0.3819 0.4053 0.0876 Uiso calc . 1.00 .
H(7) 0.2357 -0.4446 0.4878 0.0879 Uiso calc . 1.00 .
H(8) 0.0911 -0.4730 0.4936 0.0896 Uiso calc . 1.00 .
H(9) -0.0086 -0.4351 0.4217 0.0981 Uiso calc . 1.00 .
H(10) 0.0376 -0.3749 0.3365 0.0894 Uiso calc . 1.00 .
H(11) 0.3843 -0.3038 0.2719 0.1131 Uiso calc . 1.00 .
H(12) 0.4918 -0.2369 0.3194 0.1578 Uiso calc . 1.00 .
H(13) 0.4571 -0.1757 0.3990 0.1411 Uiso calc . 1.00 .
H(14) 0.3225 -0.1854 0.4497 0.1071 Uiso calc . 1.00 .
H(15) 0.2138 -0.2457 0.4021 0.1113 Uiso calc . 1.00 .
H(16) 0.1796 -0.1938 0.2911 0.0728 Uiso calc . 1.00 .
H(17) 0.0748 -0.1344 0.2367 0.0880 Uiso calc . 1.00 .
H(18) -0.0516 -0.1813 0.1962 0.0997 Uiso calc . 1.00 .
H(19) -0.0611 -0.2862 0.1899 0.1092 Uiso calc . 1.00 .
H(20) 0.0445 -0.3472 0.2372 0.0827 Uiso calc . 1.00 .
H(21) 0.8075 0.1672 0.9282 0.1436 Uiso calc . 1.00 .
H(22) 0.8708 0.1996 0.8818 0.1436 Uiso calc . 1.00 .
H(23) 0.9076 0.1711 0.9445 0.1436 Uiso calc . 1.00 .
H(24) 0.5225 0.0648 0.5213 0.2005 Uiso calc . 1.00 .
H(25) 0.5891 0.0937 0.4749 0.2005 Uiso calc . 1.00 .
H(26) 0.4998 0.1271 0.4861 0.2005 Uiso calc . 1.00 .
H(27) 0.1101 0.0839 0.8708 0.2932 Uiso calc . 1.00 .
H(28) 0.0278 0.0573 0.8349 0.2932 Uiso calc . 1.00 .
H(29) 0.1069 0.0134 0.8514 0.2932 Uiso calc . 1.00 .

loop_
_atom_type_symbol
_atom_type_oxidation_number
_atom_type_number_in_cell
_atom_type_scat_dispersion_real
_atom_type_scat_dispersion_imag
_atom_type_scat_source
C 0 240 0.003 0.002
;International Tables for Crystallography
(1992, Vol. C, Tables 4.2.6.8 and 6.1.1.1)
;
H 0 296 0.000 0.000
;International Tables for Crystallography
(1992, Vol. C, Table 6.1.1.2)
;
Cu 0 24 0.320 1.265
;International Tables for Crystallography
(1992, Vol. C, Tables 4.2.6.8 and 6.1.1.1)
;
P 0 4 0.102 0.094
;International Tables for Crystallography
(1992, Vol. C, Tables 4.2.6.8 and 6.1.1.1)
;
S 0 44 0.125 0.123
;International Tables for Crystallography
(1992, Vol. C, Tables 4.2.6.8 and 6.1.1.1)
;
W 0 12 -0.849 6.872
;International Tables for Crystallography
(1992, Vol. C, Tables 4.2.6.8 and 6.1.1.1)
;
N 0 12 0.006 0.003
;International Tables for Crystallography
(1992, Vol. C, Tables 4.2.6.8 and 6.1.1.1)
;

loop_
_geom_angle_atom_site_label_1
_geom_angle_atom_site_label_2
_geom_angle_atom_site_label_3
_geom_angle
_geom_angle_site_symmetry_1
_geom_angle_site_symmetry_2
_geom_angle_site_symmetry_3
_geom_angle_publ_flag
Cu(1) W(1) Cu(2) 71.38(7) 1_555 1_555 1_555 yes
Cu(1) W(1) S(1) 52.9(2) 1_555 1_555 1_555 yes
Cu(1) W(1) S(2) 110.2(2) 1_555 1_555 1_555 yes
Cu(1) W(1) S(3) 53.1(1) 1_555 1_555 1_555 yes
Cu(1) W(1) C(1) 153.7(3) 1_555 1_555 1_555 yes
Cu(1) W(1) C(2) 158.2(3) 1_555 1_555 1_555 yes
Cu(1) W(1) C(3) 125.1(3) 1_555 1_555 1_555 yes
Cu(1) W(1) C(4) 108.3(3) 1_555 1_555 1_555 yes
Cu(1) W(1) C(5) 121.2(3) 1_555 1_555 1_555 yes
Cu(1) W(1) C(1b) 161.6(5) 1_555 1_555 1_555 yes
Cu(1) W(1) C(2b) 132.2(4) 1_555 1_555 1_555 yes
Cu(1) W(1) C(5b) 136.5(5) 1_555 1_555 1_555 yes
Cu(2) W(1) S(1) 106.9(2) 1_555 1_555 1_555 yes
Cu(2) W(1) S(2) 52.7(2) 1_555 1_555 1_555 yes
Cu(2) W(1) S(3) 53.1(1) 1_555 1_555 1_555 yes
Cu(2) W(1) C(1) 111.5(3) 1_555 1_555 1_555 yes
Cu(2) W(1) C(2) 130.1(3) 1_555 1_555 1_555 yes
Cu(2) W(1) C(3) 163.3(3) 1_555 1_555 1_555 yes
Cu(2) W(1) C(4) 151.2(3) 1_555 1_555 1_555 yes
Cu(2) W(1) C(5) 120.2(3) 1_555 1_555 1_555 yes
Cu(2) W(1) C(1b) 124.2(5) 1_555 1_555 1_555 yes
Cu(2) W(1) C(2b) 156.2(4) 1_555 1_555 1_555 yes
Cu(2) W(1) C(5b) 112.1(5) 1_555 1_555 1_555 yes
S(1) W(1) S(2) 104.6(2) 1_555 1_555 1_555 yes
S(1) W(1) S(3) 105.8(2) 1_555 1_555 1_555 yes
S(1) W(1) C(1) 139.9(3) 1_555 1_555 1_555 yes
S(1) W(1) C(2) 109.7(3) 1_555 1_555 1_555 yes
S(1) W(1) C(3) 84.6(3) 1_555 1_555 1_555 yes
S(1) W(1) C(4) 93.8(3) 1_555 1_555 1_555 yes
S(1) W(1) C(5) 127.5(3) 1_555 1_555 1_555 yes
S(1) W(1) C(1b) 121.9(5) 1_555 1_555 1_555 yes
S(1) W(1) C(2b) 90.1(4) 1_555 1_555 1_555 yes
S(1) W(1) C(5b) 140.5(5) 1_555 1_555 1_555 yes
S(2) W(1) S(3) 104.7(2) 1_555 1_555 1_555 yes
S(2) W(1) C(1) 89.8(4) 1_555 1_555 1_555 yes
S(2) W(1) C(2) 85.6(3) 1_555 1_555 1_555 yes
S(2) W(1) C(3) 113.4(3) 1_555 1_555 1_555 yes
S(2) W(1) C(4) 141.1(3) 1_555 1_555 1_555 yes
S(2) W(1) C(5) 121.5(3) 1_555 1_555 1_555 yes
S(2) W(1) C(1b) 88.1(5) 1_555 1_555 1_555 yes
S(2) W(1) C(2b) 107.7(5) 1_555 1_555 1_555 yes
S(2) W(1) C(5b) 103.8(5) 1_555 1_555 1_555 yes
S(3) W(1) C(1) 106.3(3) 1_555 1_555 1_555 yes
S(3) W(1) C(2) 139.1(3) 1_555 1_555 1_555 yes
S(3) W(1) C(3) 136.5(3) 1_555 1_555 1_555 yes
S(3) W(1) C(4) 102.6(3) 1_555 1_555 1_555 yes
S(3) W(1) C(5) 86.6(3) 1_555 1_555 1_555 yes
S(3) W(1) C(1b) 125.6(5) 1_555 1_555 1_555 yes
S(3) W(1) C(2b) 138.7(5) 1_555 1_555 1_555 yes
S(3) W(1) C(5b) 92.8(5) 1_555 1_555 1_555 yes
C(1) W(1) C(2) 33.1(4) 1_555 1_555 1_555 yes
C(1) W(1) C(3) 55.5(4) 1_555 1_555 1_555 yes
C(1) W(1) C(4) 56.0(4) 1_555 1_555 1_555 yes
C(1) W(1) C(5) 33.6(4) 1_555 1_555 1_555 yes
C(1) W(1) C(1b) 19.7(5) 1_555 1_555 1_555 yes
C(1) W(1) C(2b) 49.7(5) 1_555 1_555 1_555 yes
C(1) W(1) C(5b) 17.3(6) 1_555 1_555 1_555 yes
C(2) W(1) C(3) 33.3(4) 1_555 1_555 1_555 yes
C(2) W(1) C(4) 55.8(4) 1_555 1_555 1_555 yes
C(2) W(1) C(5) 55.6(4) 1_555 1_555 1_555 yes
C(2) W(1) C(1b) 13.5(5) 1_555 1_555 1_555 yes
C(2) W(1) C(2b) 26.2(5) 1_555 1_555 1_555 yes
C(2) W(1) C(5b) 46.4(5) 1_555 1_555 1_555 yes
C(3) W(1) C(4) 33.9(4) 1_555 1_555 1_555 yes
C(3) W(1) C(5) 56.2(4) 1_555 1_555 1_555 yes
C(3) W(1) C(1b) 40.2(5) 1_555 1_555 1_555 yes
C(3) W(1) C(2b) 7.1(5) 1_555 1_555 1_555 yes
C(3) W(1) C(5b) 59.0(5) 1_555 1_555 1_555 yes
C(4) W(1) C(5) 34.2(4) 1_555 1_555 1_555 yes
C(4) W(1) C(1b) 53.4(6) 1_555 1_555 1_555 yes
C(4) W(1) C(2b) 37.3(6) 1_555 1_555 1_555 yes
C(4) W(1) C(5b) 47.6(5) 1_555 1_555 1_555 yes
C(5) W(1) C(1b) 44.7(5) 1_555 1_555 1_555 yes
C(5) W(1) C(2b) 54.7(5) 1_555 1_555 1_555 yes
C(5) W(1) C(5b) 17.8(6) 1_555 1_555 1_555 yes
C(1b) W(1) C(2b) 33.5(6) 1_555 1_555 1_555 yes
C(1b) W(1) C(5b) 33.4(6) 1_555 1_555 1_555 yes
C(2b) W(1) C(5b) 55.1(6) 1_555 1_555 1_555 yes
Cu(3) W(2) Cu(4) 71.18(7) 1_555 1_555 1_555 yes
Cu(3) W(2) S(4) 52.7(1) 1_555 1_555 1_555 yes
Cu(3) W(2) S(5) 108.4(2) 1_555 1_555 1_555 yes
Cu(3) W(2) S(6) 53.2(1) 1_555 1_555 1_555 yes
Cu(3) W(2) C(11) 126.6(4) 1_555 1_555 1_555 yes
Cu(3) W(2) C(12) 110.7(4) 1_555 1_555 1_555 yes
Cu(3) W(2) C(13) 123.7(4) 1_555 1_555 1_555 yes
Cu(3) W(2) C(14) 155.9(4) 1_555 1_555 1_555 yes
Cu(3) W(2) C(15) 159.7(4) 1_555 1_555 1_555 yes
Cu(3) W(2) C(11b) 116.8(4) 1_555 1_555 1_555 yes
Cu(3) W(2) C(12b) 109.5(4) 1_555 1_555 1_555 yes
Cu(3) W(2) C(13b) 130.2(4) 1_555 1_555 1_555 yes
Cu(3) W(2) C(14b) 163.3(4) 1_555 1_555 1_555 yes
Cu(3) W(2) C(15b) 146.8(4) 1_555 1_555 1_555 yes
Cu(4) W(2) S(4) 109.1(1) 1_555 1_555 1_555 yes
Cu(4) W(2) S(5) 52.8(2) 1_555 1_555 1_555 yes
Cu(4) W(2) S(6) 53.2(1) 1_555 1_555 1_555 yes
Cu(4) W(2) C(11) 162.2(4) 1_555 1_555 1_555 yes
Cu(4) W(2) C(12) 146.5(4) 1_555 1_555 1_555 yes
Cu(4) W(2) C(13) 115.5(4) 1_555 1_555 1_555 yes
Cu(4) W(2) C(14) 107.9(4) 1_555 1_555 1_555 yes
Cu(4) W(2) C(15) 128.7(4) 1_555 1_555 1_555 yes
Cu(4) W(2) C(11b) 167.5(4) 1_555 1_555 1_555 yes
Cu(4) W(2) C(12b) 136.8(4) 1_555 1_555 1_555 yes
Cu(4) W(2) C(13b) 112.5(4) 1_555 1_555 1_555 yes
Cu(4) W(2) C(14b) 114.3(4) 1_555 1_555 1_555 yes
Cu(4) W(2) C(15b) 141.3(4) 1_555 1_555 1_555 yes
S(4) W(2) S(5) 105.5(2) 1_555 1_555 1_555 yes
S(4) W(2) S(6) 105.1(2) 1_555 1_555 1_555 yes
S(4) W(2) C(11) 85.7(4) 1_555 1_555 1_555 yes
S(4) W(2) C(12) 96.1(4) 1_555 1_555 1_555 yes
S(4) W(2) C(13) 129.9(4) 1_555 1_555 1_555 yes
S(4) W(2) C(14) 141.2(4) 1_555 1_555 1_555 yes
S(4) W(2) C(15) 110.1(4) 1_555 1_555 1_555 yes
S(4) W(2) C(11b) 83.2(4) 1_555 1_555 1_555 yes
S(4) W(2) C(12b) 103.2(4) 1_555 1_555 1_555 yes
S(4) W(2) C(13b) 135.6(4) 1_555 1_555 1_555 yes
S(4) W(2) C(14b) 132.4(4) 1_555 1_555 1_555 yes
S(4) W(2) C(15b) 99.0(4) 1_555 1_555 1_555 yes
S(5) W(2) S(6) 105.4(2) 1_555 1_555 1_555 yes
S(5) W(2) C(11) 114.7(4) 1_555 1_555 1_555 yes
S(5) W(2) C(12) 140.8(4) 1_555 1_555 1_555 yes
S(5) W(2) C(13) 119.0(4) 1_555 1_555 1_555 yes
S(5) W(2) C(14) 87.8(4) 1_555 1_555 1_555 yes
S(5) W(2) C(15) 85.5(4) 1_555 1_555 1_555 yes
S(5) W(2) C(11b) 127.5(4) 1_555 1_555 1_555 yes
S(5) W(2) C(12b) 141.3(4) 1_555 1_555 1_555 yes
S(5) W(2) C(13b) 111.5(4) 1_555 1_555 1_555 yes
S(5) W(2) C(14b) 86.3(4) 1_555 1_555 1_555 yes
S(5) W(2) C(15b) 94.8(4) 1_555 1_555 1_555 yes
S(6) W(2) C(11) 133.9(4) 1_555 1_555 1_555 yes
S(6) W(2) C(12) 99.7(4) 1_555 1_555 1_555 yes
S(6) W(2) C(13) 85.0(4) 1_555 1_555 1_555 yes
S(6) W(2) C(14) 106.1(4) 1_555 1_555 1_555 yes
S(6) W(2) C(15) 138.8(4) 1_555 1_555 1_555 yes
S(6) W(2) C(11b) 122.4(4) 1_555 1_555 1_555 yes
S(6) W(2) C(12b) 91.4(4) 1_555 1_555 1_555 yes
S(6) W(2) C(13b) 88.0(4) 1_555 1_555 1_555 yes
S(6) W(2) C(14b) 116.1(4) 1_555 1_555 1_555 yes
S(6) W(2) C(15b) 142.8(4) 1_555 1_555 1_555 yes
C(11) W(2) C(12) 34.2(5) 1_555 1_555 1_555 yes
C(11) W(2) C(13) 56.5(5) 1_555 1_555 1_555 yes
C(11) W(2) C(14) 55.9(5) 1_555 1_555 1_555 yes
C(11) W(2) C(15) 33.7(5) 1_555 1_555 1_555 yes
C(11) W(2) C(11b) 12.8(6) 1_555 1_555 1_555 yes
C(11) W(2) C(12b) 42.8(5) 1_555 1_555 1_555 yes
C(11) W(2) C(13b) 57.3(5) 1_555 1_555 1_555 yes
C(11) W(2) C(14b) 48.7(5) 1_555 1_555 1_555 yes
C(11) W(2) C(15b) 21.5(5) 1_555 1_555 1_555 yes
C(12) W(2) C(13) 34.2(5) 1_555 1_555 1_555 yes
C(12) W(2) C(14) 56.2(5) 1_555 1_555 1_555 yes
C(12) W(2) C(15) 56.3(5) 1_555 1_555 1_555 yes
C(12) W(2) C(11b) 23.8(5) 1_555 1_555 1_555 yes
C(12) W(2) C(12b) 9.6(5) 1_555 1_555 1_555 yes
C(12) W(2) C(13b) 39.5(5) 1_555 1_555 1_555 yes
C(12) W(2) C(14b) 55.5(5) 1_555 1_555 1_555 yes
C(12) W(2) C(15b) 49.1(5) 1_555 1_555 1_555 yes
C(13) W(2) C(14) 33.7(5) 1_555 1_555 1_555 yes
C(13) W(2) C(15) 55.9(5) 1_555 1_555 1_555 yes
C(13) W(2) C(11b) 52.4(5) 1_555 1_555 1_555 yes
C(13) W(2) C(12b) 26.8(5) 1_555 1_555 1_555 yes
C(13) W(2) C(13b) 7.5(5) 1_555 1_555 1_555 yes
C(13) W(2) C(14b) 39.6(5) 1_555 1_555 1_555 yes
C(13) W(2) C(15b) 57.8(5) 1_555 1_555 1_555 yes
C(14) W(2) C(15) 33.4(5) 1_555 1_555 1_555 yes
C(14) W(2) C(11b) 60.7(5) 1_555 1_555 1_555 yes
C(14) W(2) C(12b) 53.8(5) 1_555 1_555 1_555 yes
C(14) W(2) C(13b) 26.5(5) 1_555 1_555 1_555 yes
C(14) W(2) C(14b) 10.0(5) 1_555 1_555 1_555 yes
C(14) W(2) C(15b) 42.8(5) 1_555 1_555 1_555 yes
C(15) W(2) C(11b) 44.7(5) 1_555 1_555 1_555 yes
C(15) W(2) C(12b) 60.4(5) 1_555 1_555 1_555 yes
C(15) W(2) C(13b) 51.6(5) 1_555 1_555 1_555 yes
C(15) W(2) C(14b) 23.4(5) 1_555 1_555 1_555 yes
C(15) W(2) C(15b) 12.9(5) 1_555 1_555 1_555 yes
C(11b) W(2) C(12b) 33.2(5) 1_555 1_555 1_555 yes
C(11b) W(2) C(13b) 55.1(5) 1_555 1_555 1_555 yes
C(11b) W(2) C(14b) 55.3(5) 1_555 1_555 1_555 yes
C(11b) W(2) C(15b) 33.4(5) 1_555 1_555 1_555 yes
C(12b) W(2) C(13b) 33.1(5) 1_555 1_555 1_555 yes
C(12b) W(2) C(14b) 55.1(5) 1_555 1_555 1_555 yes
C(12b) W(2) C(15b) 55.2(5) 1_555 1_555 1_555 yes
C(13b) W(2) C(14b) 33.2(5) 1_555 1_555 1_555 yes
C(13b) W(2) C(15b) 55.2(5) 1_555 1_555 1_555 yes
C(14b) W(2) C(15b) 33.4(5) 1_555 1_555 1_555 yes
Cu(5) W(3) Cu(6) 72.83(7) 1_555 1_555 1_555 yes
Cu(5) W(3) S(7) 52.9(1) 1_555 1_555 1_555 yes
Cu(5) W(3) S(8) 110.2(1) 1_555 1_555 1_555 yes
Cu(5) W(3) S(9) 52.3(1) 1_555 1_555 1_555 yes
Cu(5) W(3) C(21) 126.7(4) 1_555 1_555 1_555 yes
Cu(5) W(3) C(22) 160.4(4) 1_555 1_555 1_555 yes
Cu(5) W(3) C(23) 148.0(4) 1_555 1_555 1_555 yes
Cu(5) W(3) C(24) 116.3(4) 1_555 1_555 1_555 yes
Cu(5) W(3) C(25) 106.7(4) 1_555 1_555 1_555 yes
Cu(5) W(3) C(22b) 165.4(4) 1_555 1_555 1_555 yes
Cu(5) W(3) C(23b) 138.5(4) 1_555 1_555 1_555 yes
Cu(5) W(3) C(24b) 111.5(3) 1_555 1_555 1_555 yes
Cu(5) W(3) C(25b) 111.1(4) 1_555 1_555 1_555 yes
Cu(6) W(3) S(7) 109.5(1) 1_555 1_555 1_555 yes
Cu(6) W(3) S(8) 53.2(1) 1_555 1_555 1_555 yes
Cu(6) W(3) S(9) 52.8(1) 1_555 1_555 1_555 yes
Cu(6) W(3) C(21) 160.5(4) 1_555 1_555 1_555 yes
Cu(6) W(3) C(22) 126.8(4) 1_555 1_555 1_555 yes
Cu(6) W(3) C(23) 107.9(4) 1_555 1_555 1_555 yes
Cu(6) W(3) C(24) 118.2(4) 1_555 1_555 1_555 yes
Cu(6) W(3) C(25) 150.1(4) 1_555 1_555 1_555 yes
Cu(6) W(3) C(22b) 118.9(4) 1_555 1_555 1_555 yes
Cu(6) W(3) C(23b) 107.1(4) 1_555 1_555 1_555 yes
Cu(6) W(3) C(24b) 125.1(4) 1_555 1_555 1_555 yes
Cu(6) W(3) C(25b) 158.3(4) 1_555 1_555 1_555 yes
S(7) W(3) S(8) 104.8(2) 1_555 1_555 1_555 yes
S(7) W(3) S(9) 104.8(2) 1_555 1_555 1_555 yes
S(7) W(3) C(21) 86.2(4) 1_555 1_555 1_555 yes
S(7) W(3) C(22) 113.7(4) 1_555 1_555 1_555 yes
S(7) W(3) C(23) 142.3(4) 1_555 1_555 1_555 yes
S(7) W(3) C(24) 124.1(4) 1_555 1_555 1_555 yes
S(7) W(3) C(25) 91.7(4) 1_555 1_555 1_555 yes
S(7) W(3) C(22b) 124.0(4) 1_555 1_555 1_555 yes
S(7) W(3) C(23b) 143.1(4) 1_555 1_555 1_555 yes
S(7) W(3) C(24b) 115.3(4) 1_555 1_555 1_555 yes
S(7) W(3) C(25b) 88.1(4) 1_555 1_555 1_555 yes
S(8) W(3) S(9) 105.6(2) 1_555 1_555 1_555 yes
S(8) W(3) C(21) 112.6(4) 1_555 1_555 1_555 yes
S(8) W(3) C(22) 86.2(4) 1_555 1_555 1_555 yes
S(8) W(3) C(23) 93.4(4) 1_555 1_555 1_555 yes
S(8) W(3) C(24) 126.2(4) 1_555 1_555 1_555 yes
S(8) W(3) C(25) 142.4(4) 1_555 1_555 1_555 yes
S(8) W(3) C(22b) 84.4(4) 1_555 1_555 1_555 yes
S(8) W(3) C(23b) 100.6(4) 1_555 1_555 1_555 yes
S(8) W(3) C(24b) 134.1(4) 1_555 1_555 1_555 yes
S(8) W(3) C(25b) 135.9(4) 1_555 1_555 1_555 yes
S(9) W(3) C(21) 135.9(4) 1_555 1_555 1_555 yes
S(9) W(3) C(22) 135.2(4) 1_555 1_555 1_555 yes
S(9) W(3) C(23) 101.6(4) 1_555 1_555 1_555 yes
S(9) W(3) C(24) 83.8(4) 1_555 1_555 1_555 yes
S(9) W(3) C(25) 102.3(4) 1_555 1_555 1_555 yes
S(9) W(3) C(22b) 126.0(4) 1_555 1_555 1_555 yes
S(9) W(3) C(23b) 93.5(4) 1_555 1_555 1_555 yes
S(9) W(3) C(24b) 85.6(4) 1_555 1_555 1_555 yes
S(9) W(3) C(25b) 111.6(4) 1_555 1_555 1_555 yes
C(21) W(3) C(22) 33.8(5) 1_555 1_555 1_555 yes
C(21) W(3) C(23) 56.2(5) 1_555 1_555 1_555 yes
C(21) W(3) C(24) 56.3(5) 1_555 1_555 1_555 yes
C(21) W(3) C(25) 33.9(5) 1_555 1_555 1_555 yes
C(21) W(3) C(22b) 41.9(5) 1_555 1_555 1_555 yes
C(21) W(3) C(23b) 59.2(5) 1_555 1_555 1_555 yes
C(21) W(3) C(24b) 52.1(5) 1_555 1_555 1_555 yes
C(21) W(3) C(25b) 24.8(5) 1_555 1_555 1_555 yes
C(22) W(3) C(23) 33.8(5) 1_555 1_555 1_555 yes
C(22) W(3) C(24) 56.2(5) 1_555 1_555 1_555 yes
C(22) W(3) C(25) 56.2(5) 1_555 1_555 1_555 yes
C(22) W(3) C(22b) 10.3(5) 1_555 1_555 1_555 yes
C(22) W(3) C(23b) 41.8(5) 1_555 1_555 1_555 yes
C(22) W(3) C(24b) 58.2(5) 1_555 1_555 1_555 yes
C(22) W(3) C(25b) 50.5(5) 1_555 1_555 1_555 yes
C(23) W(3) C(24) 33.9(5) 1_555 1_555 1_555 yes
C(23) W(3) C(25) 56.3(5) 1_555 1_555 1_555 yes
C(23) W(3) C(22b) 24.6(5) 1_555 1_555 1_555 yes
C(23) W(3) C(23b) 9.6(5) 1_555 1_555 1_555 yes
C(23) W(3) C(24b) 40.8(5) 1_555 1_555 1_555 yes
C(23) W(3) C(25b) 57.0(5) 1_555 1_555 1_555 yes
C(24) W(3) C(25) 34.0(5) 1_555 1_555 1_555 yes
C(24) W(3) C(22b) 51.5(5) 1_555 1_555 1_555 yes
C(24) W(3) C(23b) 25.8(5) 1_555 1_555 1_555 yes
C(24) W(3) C(24b) 8.9(5) 1_555 1_555 1_555 yes
C(24) W(3) C(25b) 40.3(5) 1_555 1_555 1_555 yes
C(25) W(3) C(22b) 58.7(5) 1_555 1_555 1_555 yes
C(25) W(3) C(23b) 52.7(5) 1_555 1_555 1_555 yes
C(25) W(3) C(24b) 25.9(5) 1_555 1_555 1_555 yes
C(25) W(3) C(25b) 9.3(5) 1_555 1_555 1_555 yes
C(22b) W(3) C(23b) 33.3(5) 1_555 1_555 1_555 yes
C(22b) W(3) C(24b) 55.2(5) 1_555 1_555 1_555 yes
C(22b) W(3) C(25b) 54.7(5) 1_555 1_555 1_555 yes
C(23b) W(3) C(24b) 33.6(5) 1_555 1_555 1_555 yes
C(23b) W(3) C(25b) 55.1(5) 1_555 1_555 1_555 yes
C(24b) W(3) C(25b) 33.2(5) 1_555 1_555 1_555 yes
W(1) Cu(1) S(1) 53.2(1) 1_555 1_555 1_555 yes
W(1) Cu(1) S(3) 54.6(1) 1_555 1_555 1_555 yes
W(1) Cu(1) S(10) 176.3(2) 1_555 1_555 1_555 yes
S(1) Cu(1) S(3) 107.5(2) 1_555 1_555 1_555 yes
S(1) Cu(1) S(10) 124.2(2) 1_555 1_555 1_555 yes
S(3) Cu(1) S(10) 127.6(2) 1_555 1_555 1_555 yes
W(1) Cu(2) S(2) 53.3(2) 1_555 1_555 1_555 yes
W(1) Cu(2) S(3) 54.4(1) 1_555 1_555 1_555 yes
W(1) Cu(2) S(11) 177.6(2) 1_555 1_555 1_555 yes
S(2) Cu(2) S(3) 106.7(2) 1_555 1_555 1_555 yes
S(2) Cu(2) S(11) 125.0(2) 1_555 1_555 1_555 yes
S(3) Cu(2) S(11) 126.9(2) 1_555 1_555 1_555 yes
W(2) Cu(3) S(4) 53.6(1) 1_555 1_555 1_555 yes
W(2) Cu(3) S(6) 55.0(1) 1_555 1_555 1_555 yes
W(2) Cu(3) S(11) 176.0(2) 1_555 1_555 1_555 yes
S(4) Cu(3) S(6) 107.7(2) 1_555 1_555 1_555 yes
S(4) Cu(3) S(11) 122.7(2) 1_555 1_555 1_555 yes
S(6) Cu(3) S(11) 128.3(2) 1_555 1_555 1_555 yes
W(2) Cu(4) S(5) 53.2(1) 1_555 1_555 1_555 yes
W(2) Cu(4) S(6) 54.6(1) 1_555 1_555 1_555 yes
W(2) Cu(4) S(10) 176.6(2) 1_555 1_555 1_555 yes
S(5) Cu(4) S(6) 107.1(2) 1_555 1_555 1_555 yes
S(5) Cu(4) S(10) 125.9(2) 1_555 1_555 1_555 yes
S(6) Cu(4) S(10) 125.6(2) 1_555 1_555 1_555 yes
W(3) Cu(5) S(7) 53.0(1) 1_555 1_555 1_555 yes
W(3) Cu(5) S(9) 54.8(1) 1_555 1_555 1_555 yes
W(3) Cu(5) S(10) 177.4(2) 1_555 1_555 1_555 yes
S(7) Cu(5) S(9) 107.4(2) 1_555 1_555 1_555 yes
S(7) Cu(5) S(10) 128.3(2) 1_555 1_555 1_555 yes
S(9) Cu(5) S(10) 123.6(2) 1_555 1_555 1_555 yes
W(3) Cu(6) S(8) 53.2(1) 1_555 1_555 1_555 yes
W(3) Cu(6) S(9) 54.7(1) 1_555 1_555 1_555 yes
W(3) Cu(6) S(11) 175.6(2) 1_555 1_555 1_555 yes
S(8) Cu(6) S(9) 107.4(2) 1_555 1_555 1_555 yes
S(8) Cu(6) S(11) 128.2(2) 1_555 1_555 1_555 yes
S(9) Cu(6) S(11) 123.1(2) 1_555 1_555 1_555 yes
W(1) S(1) Cu(1) 73.9(2) 1_555 1_555 1_555 yes
W(1) S(2) Cu(2) 74.1(2) 1_555 1_555 1_555 yes
W(1) S(3) Cu(1) 72.3(2) 1_555 1_555 1_555 yes
W(1) S(3) Cu(2) 72.5(2) 1_555 1_555 1_555 yes
Cu(1) S(3) Cu(2) 88.1(2) 1_555 1_555 1_555 yes
W(2) S(4) Cu(3) 73.7(2) 1_555 1_555 1_555 yes
W(2) S(5) Cu(4) 74.1(2) 1_555 1_555 1_555 yes
W(2) S(6) Cu(3) 71.9(2) 1_555 1_555 1_555 yes
W(2) S(6) Cu(4) 72.2(2) 1_555 1_555 1_555 yes
Cu(3) S(6) Cu(4) 87.5(2) 1_555 1_555 1_555 yes
W(3) S(7) Cu(5) 74.1(2) 1_555 1_555 1_555 yes
W(3) S(8) Cu(6) 73.6(2) 1_555 1_555 1_555 yes
W(3) S(9) Cu(5) 72.9(2) 1_555 1_555 1_555 yes
W(3) S(9) Cu(6) 72.5(2) 1_555 1_555 1_555 yes
Cu(5) S(9) Cu(6) 91.1(2) 1_555 1_555 1_555 yes
Cu(1) S(10) Cu(4) 82.4(2) 1_555 1_555 1_555 yes
Cu(1) S(10) Cu(5) 87.4(2) 1_555 1_555 1_555 yes
Cu(4) S(10) Cu(5) 86.2(2) 1_555 1_555 1_555 yes
Cu(2) S(11) Cu(3) 84.2(2) 1_555 1_555 1_555 yes
Cu(2) S(11) Cu(6) 87.7(2) 1_555 1_555 1_555 yes
Cu(3) S(11) Cu(6) 84.1(2) 1_555 1_555 1_555 yes
C(31) P C(37) 110.4(10) 1_555 1_555 1_555 yes
C(31) P C(43) 110.0(10) 1_555 1_555 1_555 yes
C(31) P C(49) 107.8(9) 1_555 1_555 1_555 yes
C(37) P C(43) 106.0(10) 1_555 1_555 1_555 yes
C(37) P C(49) 112.7(9) 1_555 1_555 1_555 yes
C(43) P C(49) 110.0(9) 1_555 1_555 1_555 yes
P C(31) C(32) 118(1) 1_555 1_555 1_555 yes
P C(31) C(36) 122(1) 1_555 1_555 1_555 yes
C(32) C(31) C(36) 118(2) 1_555 1_555 1_555 yes
C(31) C(32) C(33) 119(2) 1_555 1_555 1_555 yes
C(31) C(32) H(1) 120(2) 1_555 1_555 1_555 no
C(33) C(32) H(1) 120(2) 1_555 1_555 1_555 no
C(32) C(33) C(34) 119(2) 1_555 1_555 1_555 yes
C(32) C(33) H(2) 120(2) 1_555 1_555 1_555 no
C(34) C(33) H(2) 120(2) 1_555 1_555 1_555 no
C(33) C(34) C(35) 121(2) 1_555 1_555 1_555 yes
C(33) C(34) H(3) 119(2) 1_555 1_555 1_555 no
C(35) C(34) H(3) 119(3) 1_555 1_555 1_555 no
C(34) C(35) C(36) 123(3) 1_555 1_555 1_555 yes
C(34) C(35) H(4) 117(3) 1_555 1_555 1_555 no
C(36) C(35) H(4) 118(3) 1_555 1_555 1_555 no
C(31) C(36) C(35) 116(2) 1_555 1_555 1_555 yes
C(31) C(36) H(5) 121(2) 1_555 1_555 1_555 no
C(35) C(36) H(5) 121(2) 1_555 1_555 1_555 no
P C(37) C(38) 118(1) 1_555 1_555 1_555 yes
P C(37) C(42) 122(1) 1_555 1_555 1_555 yes
C(38) C(37) C(42) 119(1) 1_555 1_555 1_555 yes
C(37) C(38) C(39) 120(2) 1_555 1_555 1_555 yes
C(37) C(38) H(6) 119(2) 1_555 1_555 1_555 no
C(39) C(38) H(6) 119(2) 1_555 1_555 1_555 no
C(38) C(39) C(40) 119(2) 1_555 1_555 1_555 yes
C(38) C(39) H(7) 119(2) 1_555 1_555 1_555 no
C(40) C(39) H(7) 120(2) 1_555 1_555 1_555 no
C(39) C(40) C(41) 119(2) 1_555 1_555 1_555 yes
C(39) C(40) H(8) 120(2) 1_555 1_555 1_555 no
C(41) C(40) H(8) 120(2) 1_555 1_555 1_555 no
C(40) C(41) C(42) 120(2) 1_555 1_555 1_555 yes
C(40) C(41) H(9) 119(2) 1_555 1_555 1_555 no
C(42) C(41) H(9) 119(2) 1_555 1_555 1_555 no
C(37) C(42) C(41) 119(1) 1_555 1_555 1_555 yes
C(37) C(42) H(10) 120(2) 1_555 1_555 1_555 no
C(41) C(42) H(10) 120(2) 1_555 1_555 1_555 no
P C(43) C(44) 121(1) 1_555 1_555 1_555 yes
P C(43) C(48) 117(1) 1_555 1_555 1_555 yes
C(44) C(43) C(48) 121(2) 1_555 1_555 1_555 yes
C(43) C(44) C(45) 116(2) 1_555 1_555 1_555 yes
C(43) C(44) H(11) 121(2) 1_555 1_555 1_555 no
C(45) C(44) H(11) 121(2) 1_555 1_555 1_555 no
C(44) C(45) C(46) 120(2) 1_555 1_555 1_555 yes
C(44) C(45) H(12) 119(3) 1_555 1_555 1_555 no
C(46) C(45) H(12) 119(3) 1_555 1_555 1_555 no
C(45) C(46) C(47) 122(3) 1_555 1_555 1_555 yes
C(45) C(46) H(13) 118(3) 1_555 1_555 1_555 no
C(47) C(46) H(13) 118(3) 1_555 1_555 1_555 no
C(46) C(47) C(48) 117(2) 1_555 1_555 1_555 yes
C(46) C(47) H(14) 121(2) 1_555 1_555 1_555 no
C(48) C(47) H(14) 121(2) 1_555 1_555 1_555 no
C(43) C(48) C(47) 120(2) 1_555 1_555 1_555 yes
C(43) C(48) H(15) 119(2) 1_555 1_555 1_555 no
C(47) C(48) H(15) 119(2) 1_555 1_555 1_555 no
P C(49) C(50) 121(1) 1_555 1_555 1_555 yes
P C(49) C(54) 120(1) 1_555 1_555 1_555 yes
C(50) C(49) C(54) 117(1) 1_555 1_555 1_555 yes
C(49) C(50) C(51) 118(1) 1_555 1_555 1_555 yes
C(49) C(50) H(16) 120(1) 1_555 1_555 1_555 no
C(51) C(50) H(16) 120(2) 1_555 1_555 1_555 no
C(50) C(51) C(52) 121(2) 1_555 1_555 1_555 yes
C(50) C(51) H(17) 119(2) 1_555 1_555 1_555 no
C(52) C(51) H(17) 119(2) 1_555 1_555 1_555 no
C(51) C(52) C(53) 120(2) 1_555 1_555 1_555 yes
C(51) C(52) H(18) 119(2) 1_555 1_555 1_555 no
C(53) C(52) H(18) 119(2) 1_555 1_555 1_555 no
C(52) C(53) C(54) 119(2) 1_555 1_555 1_555 yes
C(52) C(53) H(19) 120(2) 1_555 1_555 1_555 no
C(54) C(53) H(19) 120(2) 1_555 1_555 1_555 no
C(49) C(54) C(53) 122(2) 1_555 1_555 1_555 yes
C(49) C(54) H(20) 118(2) 1_555 1_555 1_555 no
C(53) C(54) H(20) 118(2) 1_555 1_555 1_555 no
C(56) C(55) H(21) 108(2) 1_555 1_555 1_555 no
C(56) C(55) H(22) 108(2) 1_555 1_555 1_555 no
C(56) C(55) H(23) 108(2) 1_555 1_555 1_555 no
H(21) C(55) H(22) 110(2) 1_555 1_555 1_555 no
H(21) C(55) H(23) 110(3) 1_555 1_555 1_555 no
H(22) C(55) H(23) 110(2) 1_555 1_555 1_555 no
N(1) C(56) C(55) 176(3) 1_555 1_555 1_555 yes
C(58) C(57) H(24) 108(3) 1_555 1_555 1_555 no
C(58) C(57) H(25) 109(3) 1_555 1_555 1_555 no
C(58) C(57) H(26) 108(3) 1_555 1_555 1_555 no
H(24) C(57) H(25) 109(3) 1_555 1_555 1_555 no
H(24) C(57) H(26) 110(3) 1_555 1_555 1_555 no
H(25) C(57) H(26) 110(3) 1_555 1_555 1_555 no
N(2) C(58) C(57) 160(4) 1_555 1_555 1_555 yes
N(3) C(59) C(60) 172(5) 1_555 1_555 1_555 yes
C(59) C(60) H(27) 108(4) 1_555 1_555 1_555 no
C(59) C(60) H(28) 108(4) 1_555 1_555 1_555 no
C(59) C(60) H(29) 108(4) 1_555 1_555 1_555 no
H(27) C(60) H(28) 110(5) 1_555 1_555 1_555 no
H(27) C(60) H(29) 110(5) 1_555 1_555 1_555 no
H(28) C(60) H(29) 110(4) 1_555 1_555 1_555 no
W(1) C(1) C(2) 74.2(7) 1_555 1_555 1_555 yes
W(1) C(1) C(5) 71.0(7) 1_555 1_555 1_555 yes
W(1) C(1) C(6) 120(1) 1_555 1_555 1_555 yes
W(1) C(1) C(1b) 77(1) 1_555 1_555 1_555 yes
W(1) C(1) C(5b) 81(1) 1_555 1_555 1_555 yes
W(1) C(1) C(10b) 108(1) 1_555 1_555 1_555 yes
C(2) C(1) C(5) 107(1) 1_555 1_555 1_555 yes
C(2) C(1) C(6) 126(1) 1_555 1_555 1_555 yes
C(2) C(1) C(1b) 4(1) 1_555 1_555 1_555 yes
C(2) C(1) C(5b) 127(1) 1_555 1_555 1_555 yes
C(2) C(1) C(10b) 174(1) 1_555 1_555 1_555 yes
C(5) C(1) C(6) 126(1) 1_555 1_555 1_555 yes
C(5) C(1) C(1b) 107(1) 1_555 1_555 1_555 yes
C(5) C(1) C(5b) 19(1) 1_555 1_555 1_555 yes
C(5) C(1) C(10b) 77(1) 1_555 1_555 1_555 yes
C(6) C(1) C(1b) 126(1) 1_555 1_555 1_555 yes
C(6) C(1) C(5b) 106(1) 1_555 1_555 1_555 yes
C(6) C(1) C(10b) 48(1) 1_555 1_555 1_555 yes
C(1b) C(1) C(5b) 126(2) 1_555 1_555 1_555 yes
C(1b) C(1) C(10b) 173(1) 1_555 1_555 1_555 yes
C(5b) C(1) C(10b) 58(1) 1_555 1_555 1_555 yes
W(1) C(2) C(1) 72.7(7) 1_555 1_555 1_555 yes
W(1) C(2) C(3) 71.6(8) 1_555 1_555 1_555 yes
W(1) C(2) C(7) 121(1) 1_555 1_555 1_555 yes
W(1) C(2) C(1b) 78(2) 1_555 1_555 1_555 yes
W(1) C(2) C(2b) 75(1) 1_555 1_555 1_555 yes
W(1) C(2) C(6b) 114(1) 1_555 1_555 1_555 yes
C(1) C(2) C(3) 107(1) 1_555 1_555 1_555 yes
C(1) C(2) C(7) 126(1) 1_555 1_555 1_555 yes
C(1) C(2) C(1b) 6(2) 1_555 1_555 1_555 yes
C(1) C(2) C(2b) 109(1) 1_555 1_555 1_555 yes
C(1) C(2) C(6b) 80(1) 1_555 1_555 1_555 yes
C(3) C(2) C(7) 126(1) 1_555 1_555 1_555 yes
C(3) C(2) C(1b) 107(2) 1_555 1_555 1_555 yes
C(3) C(2) C(2b) 4(1) 1_555 1_555 1_555 yes
C(3) C(2) C(6b) 171(1) 1_555 1_555 1_555 yes
C(7) C(2) C(1b) 126(2) 1_555 1_555 1_555 yes
C(7) C(2) C(2b) 124(1) 1_555 1_555 1_555 yes
C(7) C(2) C(6b) 45(1) 1_555 1_555 1_555 yes
C(1b) C(2) C(2b) 107(2) 1_555 1_555 1_555 yes
C(1b) C(2) C(6b) 80(2) 1_555 1_555 1_555 yes
C(2b) C(2) C(6b) 167(1) 1_555 1_555 1_555 yes
W(1) C(3) C(2) 75.1(8) 1_555 1_555 1_555 yes
W(1) C(3) C(4) 71.2(8) 1_555 1_555 1_555 yes
W(1) C(3) C(8) 119(1) 1_555 1_555 1_555 yes
W(1) C(3) C(1b) 69.6(8) 1_555 1_555 1_555 yes
W(1) C(3) C(2b) 90(4) 1_555 1_555 1_555 yes
W(1) C(3) C(3b) 79(1) 1_555 1_555 1_555 yes
W(1) C(3) C(7b) 119(1) 1_555 1_555 1_555 yes
C(2) C(3) C(4) 108(1) 1_555 1_555 1_555 yes
C(2) C(3) C(8) 125(1) 1_555 1_555 1_555 yes
C(2) C(3) C(1b) 19.3(8) 1_555 1_555 1_555 yes
C(2) C(3) C(2b) 15(4) 1_555 1_555 1_555 yes
C(2) C(3) C(3b) 122(1) 1_555 1_555 1_555 yes
C(2) C(3) C(7b) 90(1) 1_555 1_555 1_555 yes
C(4) C(3) C(8) 126(1) 1_555 1_555 1_555 yes
C(4) C(3) C(1b) 88(1) 1_555 1_555 1_555 yes
C(4) C(3) C(2b) 112(4) 1_555 1_555 1_555 yes
C(4) C(3) C(3b) 14(1) 1_555 1_555 1_555 yes
C(4) C(3) C(7b) 160(1) 1_555 1_555 1_555 yes
C(8) C(3) C(1b) 145(1) 1_555 1_555 1_555 yes
C(8) C(3) C(2b) 119(4) 1_555 1_555 1_555 yes
C(8) C(3) C(3b) 111(1) 1_555 1_555 1_555 yes
C(8) C(3) C(7b) 35(1) 1_555 1_555 1_555 yes
C(1b) C(3) C(2b) 27(4) 1_555 1_555 1_555 yes
C(1b) C(3) C(3b) 103(1) 1_555 1_555 1_555 yes
C(1b) C(3) C(7b) 109(1) 1_555 1_555 1_555 yes
C(2b) C(3) C(3b) 125(4) 1_555 1_555 1_555 yes
C(2b) C(3) C(7b) 84(4) 1_555 1_555 1_555 yes
C(3b) C(3) C(7b) 145(1) 1_555 1_555 1_555 yes
W(1) C(4) C(3) 74.9(9) 1_555 1_555 1_555 yes
W(1) C(4) C(5) 73.6(8) 1_555 1_555 1_555 yes
W(1) C(4) C(9) 117(1) 1_555 1_555 1_555 yes
W(1) C(4) C(2b) 73.7(10) 1_555 1_555 1_555 yes
W(1) C(4) C(3b) 103(3) 1_555 1_555 1_555 yes
W(1) C(4) C(4b) 85(1) 1_555 1_555 1_555 yes
W(1) C(4) C(8b) 114(1) 1_555 1_555 1_555 yes
C(3) C(4) C(5) 107(1) 1_555 1_555 1_555 yes
C(3) C(4) C(9) 125(1) 1_555 1_555 1_555 yes
C(3) C(4) C(2b) 10.5(8) 1_555 1_555 1_555 yes
C(3) C(4) C(3b) 52(3) 1_555 1_555 1_555 yes
C(3) C(4) C(4b) 133(1) 1_555 1_555 1_555 yes
C(3) C(4) C(8b) 92(1) 1_555 1_555 1_555 yes
C(5) C(4) C(9) 126(1) 1_555 1_555 1_555 yes
C(5) C(4) C(2b) 97(1) 1_555 1_555 1_555 yes
C(5) C(4) C(3b) 158(3) 1_555 1_555 1_555 yes
C(5) C(4) C(4b) 25(1) 1_555 1_555 1_555 yes
C(5) C(4) C(8b) 159(1) 1_555 1_555 1_555 yes
C(9) C(4) C(2b) 135(1) 1_555 1_555 1_555 yes
C(9) C(4) C(3b) 74(3) 1_555 1_555 1_555 yes
C(9) C(4) C(4b) 100(1) 1_555 1_555 1_555 yes
C(9) C(4) C(8b) 33(1) 1_555 1_555 1_555 yes
C(2b) C(4) C(3b) 61(3) 1_555 1_555 1_555 yes
C(2b) C(4) C(4b) 123(1) 1_555 1_555 1_555 yes
C(2b) C(4) C(8b) 102(1) 1_555 1_555 1_555 yes
C(3b) C(4) C(4b) 170(4) 1_555 1_555 1_555 yes
C(3b) C(4) C(8b) 40(3) 1_555 1_555 1_555 yes
C(4b) C(4) C(8b) 133(1) 1_555 1_555 1_555 yes
W(1) C(5) C(1) 75.4(8) 1_555 1_555 1_555 yes
W(1) C(5) C(4) 72.3(8) 1_555 1_555 1_555 yes
W(1) C(5) C(10) 118(1) 1_555 1_555 1_555 yes
W(1) C(5) C(1b) 68.3(8) 1_555 1_555 1_555 yes
W(1) C(5) C(3b) 72.0(8) 1_555 1_555 1_555 yes
W(1) C(5) C(4b) 92(2) 1_555 1_555 1_555 yes
W(1) C(5) C(5b) 85(1) 1_555 1_555 1_555 yes
C(1) C(5) C(4) 108(1) 1_555 1_555 1_555 yes
C(1) C(5) C(10) 125(1) 1_555 1_555 1_555 yes
C(1) C(5) C(1b) 25.7(8) 1_555 1_555 1_555 yes
C(1) C(5) C(3b) 103(1) 1_555 1_555 1_555 yes
C(1) C(5) C(4b) 150(2) 1_555 1_555 1_555 yes
C(1) C(5) C(5b) 19(1) 1_555 1_555 1_555 yes
C(4) C(5) C(10) 125(1) 1_555 1_555 1_555 yes
C(4) C(5) C(1b) 82.4(10) 1_555 1_555 1_555 yes
C(4) C(5) C(3b) 4.6(8) 1_555 1_555 1_555 yes
C(4) C(5) C(4b) 42(1) 1_555 1_555 1_555 yes
C(4) C(5) C(5b) 127(1) 1_555 1_555 1_555 yes
C(10) C(5) C(1b) 151(1) 1_555 1_555 1_555 yes
C(10) C(5) C(3b) 130(1) 1_555 1_555 1_555 yes
C(10) C(5) C(4b) 83(2) 1_555 1_555 1_555 yes
C(10) C(5) C(5b) 106(1) 1_555 1_555 1_555 yes
C(1b) C(5) C(3b) 78(1) 1_555 1_555 1_555 yes
C(1b) C(5) C(4b) 124(2) 1_555 1_555 1_555 yes
C(1b) C(5) C(5b) 44(1) 1_555 1_555 1_555 yes
C(3b) C(5) C(4b) 46(1) 1_555 1_555 1_555 yes
C(3b) C(5) C(5b) 122(1) 1_555 1_555 1_555 yes
C(4b) C(5) C(5b) 168(2) 1_555 1_555 1_555 yes
C(1) C(6) C(10b) 75(1) 1_555 1_555 1_555 yes
C(3) C(8) C(2b) 8.9(8) 1_555 1_555 1_555 yes
C(3) C(8) C(7b) 72(1) 1_555 1_555 1_555 yes
C(2b) C(8) C(7b) 63(1) 1_555 1_555 1_555 yes
C(2) C(7) C(6b) 66(1) 1_555 1_555 1_555 yes
C(4) C(9) C(3b) 14.7(9) 1_555 1_555 1_555 yes
C(4) C(9) C(8b) 88(1) 1_555 1_555 1_555 yes
C(3b) C(9) C(8b) 73(1) 1_555 1_555 1_555 yes
C(5) C(10) C(4b) 24.0(9) 1_555 1_555 1_555 yes
C(5) C(10) C(9b) 87(1) 1_555 1_555 1_555 yes
C(4b) C(10) C(9b) 63(1) 1_555 1_555 1_555 yes
W(1) C(1b) C(1) 82(1) 1_555 1_555 1_555 yes
W(1) C(1b) C(2) 88(2) 1_555 1_555 1_555 yes
W(1) C(1b) C(3) 70.1(8) 1_555 1_555 1_555 yes
W(1) C(1b) C(5) 67.0(7) 1_555 1_555 1_555 yes
W(1) C(1b) C(2b) 74(1) 1_555 1_555 1_555 yes
W(1) C(1b) C(5b) 74(1) 1_555 1_555 1_555 yes
W(1) C(1b) C(6b) 116(1) 1_555 1_555 1_555 yes
C(1) C(1b) C(2) 169(3) 1_555 1_555 1_555 yes
C(1) C(1b) C(3) 127(1) 1_555 1_555 1_555 yes
C(1) C(1b) C(5) 46(1) 1_555 1_555 1_555 yes
C(1) C(1b) C(2b) 132(2) 1_555 1_555 1_555 yes
C(1) C(1b) C(5b) 24(1) 1_555 1_555 1_555 yes
C(1) C(1b) C(6b) 101(2) 1_555 1_555 1_555 yes
C(2) C(1b) C(3) 53(2) 1_555 1_555 1_555 yes
C(2) C(1b) C(5) 133(2) 1_555 1_555 1_555 yes
C(2) C(1b) C(2b) 49(2) 1_555 1_555 1_555 yes
C(2) C(1b) C(5b) 155(2) 1_555 1_555 1_555 yes
C(2) C(1b) C(6b) 77(2) 1_555 1_555 1_555 yes
C(3) C(1b) C(5) 80.8(10) 1_555 1_555 1_555 yes
C(3) C(1b) C(2b) 5.7(9) 1_555 1_555 1_555 yes
C(3) C(1b) C(5b) 102(1) 1_555 1_555 1_555 yes
C(3) C(1b) C(6b) 131(1) 1_555 1_555 1_555 yes
C(5) C(1b) C(2b) 85(1) 1_555 1_555 1_555 yes
C(5) C(1b) C(5b) 22.2(9) 1_555 1_555 1_555 yes
C(5) C(1b) C(6b) 148(1) 1_555 1_555 1_555 yes
C(2b) C(1b) C(5b) 107(1) 1_555 1_555 1_555 yes
C(2b) C(1b) C(6b) 125(1) 1_555 1_555 1_555 yes
C(5b) C(1b) C(6b) 126(1) 1_555 1_555 1_555 yes
W(1) C(2b) C(2) 78(1) 1_555 1_555 1_555 yes
W(1) C(2b) C(3) 82(4) 1_555 1_555 1_555 yes
W(1) C(2b) C(4) 69.0(9) 1_555 1_555 1_555 yes
W(1) C(2b) C(8) 111(1) 1_555 1_555 1_555 yes
W(1) C(2b) C(1b) 72(1) 1_555 1_555 1_555 yes
W(1) C(2b) C(3b) 75(1) 1_555 1_555 1_555 yes
W(1) C(2b) C(7b) 118(1) 1_555 1_555 1_555 yes
C(2) C(2b) C(3) 160(5) 1_555 1_555 1_555 yes
C(2) C(2b) C(4) 116(1) 1_555 1_555 1_555 yes
C(2) C(2b) C(8) 135(1) 1_555 1_555 1_555 yes
C(2) C(2b) C(1b) 23(1) 1_555 1_555 1_555 yes
C(2) C(2b) C(3b) 130(1) 1_555 1_555 1_555 yes
C(2) C(2b) C(7b) 103(1) 1_555 1_555 1_555 yes
C(3) C(2b) C(4) 56(4) 1_555 1_555 1_555 yes
C(3) C(2b) C(8) 51(3) 1_555 1_555 1_555 yes
C(3) C(2b) C(1b) 147(4) 1_555 1_555 1_555 yes
C(3) C(2b) C(3b) 43(3) 1_555 1_555 1_555 yes
C(3) C(2b) C(7b) 84(4) 1_555 1_555 1_555 yes
C(4) C(2b) C(8) 107(1) 1_555 1_555 1_555 yes
C(4) C(2b) C(1b) 93(1) 1_555 1_555 1_555 yes
C(4) C(2b) C(3b) 14.2(9) 1_555 1_555 1_555 yes
C(4) C(2b) C(7b) 140(1) 1_555 1_555 1_555 yes
C(8) C(2b) C(1b) 158(1) 1_555 1_555 1_555 yes
C(8) C(2b) C(3b) 93(1) 1_555 1_555 1_555 yes
C(8) C(2b) C(7b) 32(1) 1_555 1_555 1_555 yes
C(1b) C(2b) C(3b) 107(1) 1_555 1_555 1_555 yes
C(1b) C(2b) C(7b) 126(1) 1_555 1_555 1_555 yes
C(3b) C(2b) C(7b) 126(1) 1_555 1_555 1_555 yes
C(3) C(3b) C(4) 112(3) 1_555 1_555 1_555 yes
C(3) C(3b) C(5) 97(1) 1_555 1_555 1_555 yes
C(3) C(3b) C(9) 155(1) 1_555 1_555 1_555 yes
C(3) C(3b) C(2b) 10.1(9) 1_555 1_555 1_555 yes
C(3) C(3b) C(4b) 117(1) 1_555 1_555 1_555 yes
C(3) C(3b) C(8b) 116(1) 1_555 1_555 1_555 yes
C(4) C(3b) C(5) 16(2) 1_555 1_555 1_555 yes
C(4) C(3b) C(9) 91(3) 1_555 1_555 1_555 yes
C(4) C(3b) C(2b) 103(3) 1_555 1_555 1_555 yes
C(4) C(3b) C(4b) 6(3) 1_555 1_555 1_555 yes
C(4) C(3b) C(8b) 129(3) 1_555 1_555 1_555 yes
C(5) C(3b) C(9) 107(1) 1_555 1_555 1_555 yes
C(5) C(3b) C(2b) 88(1) 1_555 1_555 1_555 yes
C(5) C(3b) C(4b) 19.9(9) 1_555 1_555 1_555 yes
C(5) C(3b) C(8b) 145(1) 1_555 1_555 1_555 yes
C(9) C(3b) C(2b) 164(1) 1_555 1_555 1_555 yes
C(9) C(3b) C(4b) 87(1) 1_555 1_555 1_555 yes
C(9) C(3b) C(8b) 38(1) 1_555 1_555 1_555 yes
C(2b) C(3b) C(4b) 108(1) 1_555 1_555 1_555 yes
C(2b) C(3b) C(8b) 125(1) 1_555 1_555 1_555 yes
C(4b) C(3b) C(8b) 125(1) 1_555 1_555 1_555 yes
C(4) C(4b) C(5) 112(2) 1_555 1_555 1_555 yes
C(4) C(4b) C(10) 175(1) 1_555 1_555 1_555 yes
C(4) C(4b) C(3b) 2(1) 1_555 1_555 1_555 yes
C(4) C(4b) C(5b) 106(1) 1_555 1_555 1_555 yes
C(4) C(4b) C(9b) 127(2) 1_555 1_555 1_555 yes
C(5) C(4b) C(10) 72(2) 1_555 1_555 1_555 yes
C(5) C(4b) C(3b) 113(2) 1_555 1_555 1_555 yes
C(5) C(4b) C(5b) 5(1) 1_555 1_555 1_555 yes
C(5) C(4b) C(9b) 120(2) 1_555 1_555 1_555 yes
C(10) C(4b) C(3b) 174(1) 1_555 1_555 1_555 yes
C(10) C(4b) C(5b) 77(1) 1_555 1_555 1_555 yes
C(10) C(4b) C(9b) 48(1) 1_555 1_555 1_555 yes
C(3b) C(4b) C(5b) 107(1) 1_555 1_555 1_555 yes
C(3b) C(4b) C(9b) 126(1) 1_555 1_555 1_555 yes
C(5b) C(4b) C(9b) 126(1) 1_555 1_555 1_555 yes
W(1) C(5b) C(1) 81(1) 1_555 1_555 1_555 yes
W(1) C(5b) C(5) 76(1) 1_555 1_555 1_555 yes
W(1) C(5b) C(1b) 71(1) 1_555 1_555 1_555 yes
W(1) C(5b) C(4b) 75(1) 1_555 1_555 1_555 yes
W(1) C(5b) C(10b) 118(1) 1_555 1_555 1_555 yes
C(1) C(5b) C(5) 140(2) 1_555 1_555 1_555 yes
C(1) C(5b) C(1b) 28(1) 1_555 1_555 1_555 yes
C(1) C(5b) C(4b) 136(2) 1_555 1_555 1_555 yes
C(1) C(5b) C(10b) 97(2) 1_555 1_555 1_555 yes
C(5) C(5b) C(1b) 113(2) 1_555 1_555 1_555 yes
C(5) C(5b) C(4b) 5(1) 1_555 1_555 1_555 yes
C(5) C(5b) C(10b) 120(2) 1_555 1_555 1_555 yes
C(1b) C(5b) C(4b) 108(1) 1_555 1_555 1_555 yes
C(1b) C(5b) C(10b) 125(1) 1_555 1_555 1_555 yes
C(4b) C(5b) C(10b) 126(1) 1_555 1_555 1_555 yes
C(2) C(6b) C(7) 67(1) 1_555 1_555 1_555 yes
C(2) C(6b) C(1b) 21.7(9) 1_555 1_555 1_555 yes
C(7) C(6b) C(1b) 89(1) 1_555 1_555 1_555 yes
C(4) C(8b) C(9) 58(1) 1_555 1_555 1_555 yes
C(4) C(8b) C(3b) 9.5(8) 1_555 1_555 1_555 yes
C(9) C(8b) C(3b) 67(1) 1_555 1_555 1_555 yes
C(3) C(7b) C(8) 72(1) 1_555 1_555 1_555 yes
C(3) C(7b) C(2b) 11.3(8) 1_555 1_555 1_555 yes
C(8) C(7b) C(2b) 83(2) 1_555 1_555 1_555 yes
C(10) C(9b) C(4b) 68(1) 1_555 1_555 1_555 yes
C(1) C(10b) C(6) 56(1) 1_555 1_555 1_555 yes
C(1) C(10b) C(5b) 24.0(9) 1_555 1_555 1_555 yes
C(6) C(10b) C(5b) 80(1) 1_555 1_555 1_555 yes
W(2) C(11) C(12) 72.0(9) 1_555 1_555 1_555 yes
W(2) C(11) C(15) 74.8(9) 1_555 1_555 1_555 yes
W(2) C(11) C(16) 119(1) 1_555 1_555 1_555 yes
W(2) C(11) C(11b) 88(2) 1_555 1_555 1_555 yes
W(2) C(11) C(12b) 70.5(7) 1_555 1_555 1_555 yes
W(2) C(11) C(15b) 81(1) 1_555 1_555 1_555 yes
W(2) C(11) C(16b) 110(1) 1_555 1_555 1_555 yes
C(12) C(11) C(15) 107(1) 1_555 1_555 1_555 yes
C(12) C(11) C(16) 125(1) 1_555 1_555 1_555 yes
C(12) C(11) C(11b) 33(2) 1_555 1_555 1_555 yes
C(12) C(11) C(12b) 6.9(8) 1_555 1_555 1_555 yes
C(12) C(11) C(15b) 118(1) 1_555 1_555 1_555 yes
C(12) C(11) C(16b) 88(1) 1_555 1_555 1_555 yes
C(15) C(11) C(16) 126(1) 1_555 1_555 1_555 yes
C(15) C(11) C(11b) 141(2) 1_555 1_555 1_555 yes
C(15) C(11) C(12b) 101(1) 1_555 1_555 1_555 yes
C(15) C(11) C(15b) 11(1) 1_555 1_555 1_555 yes
C(15) C(11) C(16b) 163(1) 1_555 1_555 1_555 yes
C(16) C(11) C(11b) 92(2) 1_555 1_555 1_555 yes
C(16) C(11) C(12b) 132(1) 1_555 1_555 1_555 yes
C(16) C(11) C(15b) 115(1) 1_555 1_555 1_555 yes
C(16) C(11) C(16b) 37(1) 1_555 1_555 1_555 yes
C(11b) C(11) C(12b) 40(2) 1_555 1_555 1_555 yes
C(11b) C(11) C(15b) 151(3) 1_555 1_555 1_555 yes
C(11b) C(11) C(16b) 54(2) 1_555 1_555 1_555 yes
C(12b) C(11) C(15b) 111(1) 1_555 1_555 1_555 yes
C(12b) C(11) C(16b) 94(1) 1_555 1_555 1_555 yes
C(15b) C(11) C(16b) 152(1) 1_555 1_555 1_555 yes
W(2) C(12) C(11) 73.9(9) 1_555 1_555 1_555 yes
W(2) C(12) C(13) 74.0(9) 1_555 1_555 1_555 yes
W(2) C(12) C(17) 118(1) 1_555 1_555 1_555 yes
W(2) C(12) C(11b) 82(1) 1_555 1_555 1_555 yes
W(2) C(12) C(12b) 97(3) 1_555 1_555 1_555 yes
W(2) C(12) C(13b) 73.1(8) 1_555 1_555 1_555 yes
W(2) C(12) C(17b) 114(1) 1_555 1_555 1_555 yes
C(11) C(12) C(13) 107(1) 1_555 1_555 1_555 yes
C(11) C(12) C(17) 126(1) 1_555 1_555 1_555 yes
C(11) C(12) C(11b) 17(1) 1_555 1_555 1_555 yes
C(11) C(12) C(12b) 149(3) 1_555 1_555 1_555 yes
C(11) C(12) C(13b) 99(1) 1_555 1_555 1_555 yes
C(11) C(12) C(17b) 159(1) 1_555 1_555 1_555 yes
C(13) C(12) C(17) 126(1) 1_555 1_555 1_555 yes
C(13) C(12) C(11b) 125(1) 1_555 1_555 1_555 yes
C(13) C(12) C(12b) 41(2) 1_555 1_555 1_555 yes
C(13) C(12) C(13b) 8.5(9) 1_555 1_555 1_555 yes
C(13) C(12) C(17b) 92(1) 1_555 1_555 1_555 yes
C(17) C(12) C(11b) 108(1) 1_555 1_555 1_555 yes
C(17) C(12) C(12b) 84(3) 1_555 1_555 1_555 yes
C(17) C(12) C(13b) 134(1) 1_555 1_555 1_555 yes
C(17) C(12) C(17b) 33(1) 1_555 1_555 1_555 yes
C(11b) C(12) C(12b) 165(4) 1_555 1_555 1_555 yes
C(11b) C(12) C(13b) 117(1) 1_555 1_555 1_555 yes
C(11b) C(12) C(17b) 141(1) 1_555 1_555 1_555 yes
C(12b) C(12) C(13b) 49(2) 1_555 1_555 1_555 yes
C(12b) C(12) C(17b) 51(2) 1_555 1_555 1_555 yes
C(13b) C(12) C(17b) 100(1) 1_555 1_555 1_555 yes
W(2) C(13) C(12) 71.9(9) 1_555 1_555 1_555 yes
W(2) C(13) C(14) 74.7(10) 1_555 1_555 1_555 yes
W(2) C(13) C(18) 119(1) 1_555 1_555 1_555 yes
W(2) C(13) C(12b) 79(1) 1_555 1_555 1_555 yes
W(2) C(13) C(13b) 96(4) 1_555 1_555 1_555 yes
W(2) C(13) C(14b) 71.7(8) 1_555 1_555 1_555 yes
W(2) C(13) C(18b) 118(1) 1_555 1_555 1_555 yes
C(12) C(13) C(14) 108(1) 1_555 1_555 1_555 yes
C(12) C(13) C(18) 125(1) 1_555 1_555 1_555 yes
C(12) C(13) C(12b) 14(1) 1_555 1_555 1_555 yes
C(12) C(13) C(13b) 131(4) 1_555 1_555 1_555 yes
C(12) C(13) C(14b) 94(1) 1_555 1_555 1_555 yes
C(12) C(13) C(18b) 157(1) 1_555 1_555 1_555 yes
C(14) C(13) C(18) 125(1) 1_555 1_555 1_555 yes
C(14) C(13) C(12b) 122(1) 1_555 1_555 1_555 yes
C(14) C(13) C(13b) 27(3) 1_555 1_555 1_555 yes
C(14) C(13) C(14b) 13.5(8) 1_555 1_555 1_555 yes
C(14) C(13) C(18b) 93(1) 1_555 1_555 1_555 yes
C(18) C(13) C(12b) 111(1) 1_555 1_555 1_555 yes
C(18) C(13) C(13b) 101(4) 1_555 1_555 1_555 yes
C(18) C(13) C(14b) 139(1) 1_555 1_555 1_555 yes
C(18) C(13) C(18b) 32(1) 1_555 1_555 1_555 yes
C(12b) C(13) C(13b) 144(4) 1_555 1_555 1_555 yes
C(12b) C(13) C(14b) 108(1) 1_555 1_555 1_555 yes
C(12b) C(13) C(18b) 143(1) 1_555 1_555 1_555 yes
C(13b) C(13) C(14b) 38(3) 1_555 1_555 1_555 yes
C(13b) C(13) C(18b) 68(3) 1_555 1_555 1_555 yes
C(14b) C(13) C(18b) 106(1) 1_555 1_555 1_555 yes
W(2) C(14) C(13) 71.6(10) 1_555 1_555 1_555 yes
W(2) C(14) C(15) 73.2(10) 1_555 1_555 1_555 yes
W(2) C(14) C(19) 120(1) 1_555 1_555 1_555 yes
W(2) C(14) C(13b) 77(1) 1_555 1_555 1_555 yes
W(2) C(14) C(14b) 85(3) 1_555 1_555 1_555 yes
W(2) C(14) C(15b) 68.4(8) 1_555 1_555 1_555 yes
W(2) C(14) C(19b) 118(1) 1_555 1_555 1_555 yes
C(13) C(14) C(15) 107(1) 1_555 1_555 1_555 yes
C(13) C(14) C(19) 126(1) 1_555 1_555 1_555 yes
C(13) C(14) C(13b) 7(1) 1_555 1_555 1_555 yes
C(13) C(14) C(14b) 116(3) 1_555 1_555 1_555 yes
C(13) C(14) C(15b) 93(1) 1_555 1_555 1_555 yes
C(13) C(14) C(19b) 162(1) 1_555 1_555 1_555 yes
C(15) C(14) C(19) 126(1) 1_555 1_555 1_555 yes
C(15) C(14) C(13b) 114(1) 1_555 1_555 1_555 yes
C(15) C(14) C(14b) 12(2) 1_555 1_555 1_555 yes
C(15) C(14) C(15b) 14.4(8) 1_555 1_555 1_555 yes
C(15) C(14) C(19b) 89(1) 1_555 1_555 1_555 yes
C(19) C(14) C(13b) 119(1) 1_555 1_555 1_555 yes
C(19) C(14) C(14b) 116(3) 1_555 1_555 1_555 yes
C(19) C(14) C(15b) 140(1) 1_555 1_555 1_555 yes
C(19) C(14) C(19b) 36(1) 1_555 1_555 1_555 yes
C(13b) C(14) C(14b) 122(3) 1_555 1_555 1_555 yes
C(13b) C(14) C(15b) 100(1) 1_555 1_555 1_555 yes
C(13b) C(14) C(19b) 155(1) 1_555 1_555 1_555 yes
C(14b) C(14) C(15b) 24(2) 1_555 1_555 1_555 yes
C(14b) C(14) C(19b) 79(3) 1_555 1_555 1_555 yes
C(15b) C(14) C(19b) 103(1) 1_555 1_555 1_555 yes
W(2) C(15) C(11) 71.5(9) 1_555 1_555 1_555 yes
W(2) C(15) C(14) 73.4(10) 1_555 1_555 1_555 yes
W(2) C(15) C(20) 120(1) 1_555 1_555 1_555 yes
W(2) C(15) C(14b) 78(1) 1_555 1_555 1_555 yes
W(2) C(15) C(15b) 83(2) 1_555 1_555 1_555 yes
W(2) C(15) C(20b) 113(1) 1_555 1_555 1_555 yes
C(11) C(15) C(14) 108(1) 1_555 1_555 1_555 yes
C(11) C(15) C(20) 125(1) 1_555 1_555 1_555 yes
C(11) C(15) C(14b) 111(1) 1_555 1_555 1_555 yes
C(11) C(15) C(15b) 18(2) 1_555 1_555 1_555 yes
C(11) C(15) C(20b) 85(1) 1_555 1_555 1_555 yes
C(14) C(15) C(20) 126(1) 1_555 1_555 1_555 yes
C(14) C(15) C(14b) 5(1) 1_555 1_555 1_555 yes
C(14) C(15) C(15b) 126(2) 1_555 1_555 1_555 yes
C(14) C(15) C(20b) 166(1) 1_555 1_555 1_555 yes
C(20) C(15) C(14b) 122(1) 1_555 1_555 1_555 yes
C(20) C(15) C(15b) 107(2) 1_555 1_555 1_555 yes
C(20) C(15) C(20b) 40(1) 1_555 1_555 1_555 yes
C(14b) C(15) C(15b) 129(2) 1_555 1_555 1_555 yes
C(14b) C(15) C(20b) 161(1) 1_555 1_555 1_555 yes
C(15b) C(15) C(20b) 67(2) 1_555 1_555 1_555 yes
C(11) C(16) C(11b) 19.0(9) 1_555 1_555 1_555 yes
C(11) C(16) C(16b) 83(1) 1_555 1_555 1_555 yes
C(11b) C(16) C(16b) 64(1) 1_555 1_555 1_555 yes
C(13) C(18) C(13b) 11.2(8) 1_555 1_555 1_555 yes
C(13) C(18) C(18b) 79(1) 1_555 1_555 1_555 yes
C(13b) C(18) C(18b) 68(1) 1_555 1_555 1_555 yes
C(12) C(17) C(12b) 15.4(8) 1_555 1_555 1_555 yes
C(12) C(17) C(17b) 86(1) 1_555 1_555 1_555 yes
C(12b) C(17) C(17b) 70(1) 1_555 1_555 1_555 yes
C(14) C(19) C(14b) 12.4(8) 1_555 1_555 1_555 yes
C(14) C(19) C(19b) 72(1) 1_555 1_555 1_555 yes
C(14b) C(19) C(19b) 60(1) 1_555 1_555 1_555 yes
C(15) C(20) C(15b) 16.9(8) 1_555 1_555 1_555 yes
C(15) C(20) C(20b) 75(1) 1_555 1_555 1_555 yes
C(15b) C(20) C(20b) 58(1) 1_555 1_555 1_555 yes
W(2) C(11b) C(11) 78(2) 1_555 1_555 1_555 yes
W(2) C(11b) C(12) 74(1) 1_555 1_555 1_555 yes
W(2) C(11b) C(16) 111(1) 1_555 1_555 1_555 yes
W(2) C(11b) C(12b) 74.0(9) 1_555 1_555 1_555 yes
W(2) C(11b) C(15b) 72.9(10) 1_555 1_555 1_555 yes
W(2) C(11b) C(16b) 119(1) 1_555 1_555 1_555 yes
C(11) C(11b) C(12) 129(2) 1_555 1_555 1_555 yes
C(11) C(11b) C(16) 68(2) 1_555 1_555 1_555 yes
C(11) C(11b) C(12b) 125(2) 1_555 1_555 1_555 yes
C(11) C(11b) C(15b) 17(1) 1_555 1_555 1_555 yes
C(11) C(11b) C(16b) 108(2) 1_555 1_555 1_555 yes
C(12) C(11b) C(16) 162(1) 1_555 1_555 1_555 yes
C(12) C(11b) C(12b) 4(1) 1_555 1_555 1_555 yes
C(12) C(11b) C(15b) 111(1) 1_555 1_555 1_555 yes
C(12) C(11b) C(16b) 122(1) 1_555 1_555 1_555 yes
C(16) C(11b) C(12b) 166(1) 1_555 1_555 1_555 yes
C(16) C(11b) C(15b) 85(1) 1_555 1_555 1_555 yes
C(16) C(11b) C(16b) 40(1) 1_555 1_555 1_555 yes
C(12b) C(11b) C(15b) 107(1) 1_555 1_555 1_555 yes
C(12b) C(11b) C(16b) 125(1) 1_555 1_555 1_555 yes
C(15b) C(11b) C(16b) 126(1) 1_555 1_555 1_555 yes
W(2) C(12b) C(11) 66.7(7) 1_555 1_555 1_555 yes
W(2) C(12b) C(12) 73(3) 1_555 1_555 1_555 yes
W(2) C(12b) C(13) 73(1) 1_555 1_555 1_555 yes
W(2) C(12b) C(17) 112(1) 1_555 1_555 1_555 yes
W(2) C(12b) C(11b) 72.8(9) 1_555 1_555 1_555 yes
W(2) C(12b) C(13b) 73.4(10) 1_555 1_555 1_555 yes
W(2) C(12b) C(17b) 119(1) 1_555 1_555 1_555 yes
C(11) C(12b) C(12) 23(2) 1_555 1_555 1_555 yes
C(11) C(12b) C(13) 100(1) 1_555 1_555 1_555 yes
C(11) C(12b) C(17) 103(1) 1_555 1_555 1_555 yes
C(11) C(12b) C(11b) 14.4(8) 1_555 1_555 1_555 yes
C(11) C(12b) C(13b) 93(1) 1_555 1_555 1_555 yes
C(11) C(12b) C(17b) 140(1) 1_555 1_555 1_555 yes
C(12) C(12b) C(13) 123(3) 1_555 1_555 1_555 yes
C(12) C(12b) C(17) 80(3) 1_555 1_555 1_555 yes
C(12) C(12b) C(11b) 10(2) 1_555 1_555 1_555 yes
C(12) C(12b) C(13b) 117(3) 1_555 1_555 1_555 yes
C(12) C(12b) C(17b) 116(3) 1_555 1_555 1_555 yes
C(13) C(12b) C(17) 155(1) 1_555 1_555 1_555 yes
C(13) C(12b) C(11b) 115(1) 1_555 1_555 1_555 yes
C(13) C(12b) C(13b) 7(1) 1_555 1_555 1_555 yes
C(13) C(12b) C(17b) 118(1) 1_555 1_555 1_555 yes
C(17) C(12b) C(11b) 89(1) 1_555 1_555 1_555 yes
C(17) C(12b) C(13b) 162(1) 1_555 1_555 1_555 yes
C(17) C(12b) C(17b) 36(1) 1_555 1_555 1_555 yes
C(11b) C(12b) C(13b) 107(1) 1_555 1_555 1_555 yes
C(11b) C(12b) C(17b) 125(1) 1_555 1_555 1_555 yes
C(13b) C(12b) C(17b) 126(1) 1_555 1_555 1_555 yes
W(2) C(13b) C(12) 67.4(8) 1_555 1_555 1_555 yes
W(2) C(13b) C(13) 75(4) 1_555 1_555 1_555 yes
W(2) C(13b) C(14) 75(1) 1_555 1_555 1_555 yes
W(2) C(13b) C(18) 112(1) 1_555 1_555 1_555 yes
W(2) C(13b) C(12b) 73.5(10) 1_555 1_555 1_555 yes
W(2) C(13b) C(14b) 72.8(10) 1_555 1_555 1_555 yes
W(2) C(13b) C(18b) 119(1) 1_555 1_555 1_555 yes
C(12) C(13b) C(13) 40(3) 1_555 1_555 1_555 yes
C(12) C(13b) C(14) 109(1) 1_555 1_555 1_555 yes
C(12) C(13b) C(18) 106(1) 1_555 1_555 1_555 yes
C(12) C(13b) C(12b) 13.1(8) 1_555 1_555 1_555 yes
C(12) C(13b) C(14b) 94(1) 1_555 1_555 1_555 yes
C(12) C(13b) C(18b) 139(1) 1_555 1_555 1_555 yes
C(13) C(13b) C(14) 145(4) 1_555 1_555 1_555 yes
C(13) C(13b) C(18) 67(3) 1_555 1_555 1_555 yes
C(13) C(13b) C(12b) 28(3) 1_555 1_555 1_555 yes
C(13) C(13b) C(14b) 132(4) 1_555 1_555 1_555 yes
C(13) C(13b) C(18b) 99(4) 1_555 1_555 1_555 yes
C(14) C(13b) C(18) 143(1) 1_555 1_555 1_555 yes
C(14) C(13b) C(12b) 122(1) 1_555 1_555 1_555 yes
C(14) C(13b) C(14b) 14(1) 1_555 1_555 1_555 yes
C(14) C(13b) C(18b) 111(1) 1_555 1_555 1_555 yes
C(18) C(13b) C(12b) 93(1) 1_555 1_555 1_555 yes
C(18) C(13b) C(14b) 158(1) 1_555 1_555 1_555 yes
C(18) C(13b) C(18b) 32(1) 1_555 1_555 1_555 yes
C(12b) C(13b) C(14b) 108(1) 1_555 1_555 1_555 yes
C(12b) C(13b) C(18b) 125(1) 1_555 1_555 1_555 yes
C(14b) C(13b) C(18b) 125(1) 1_555 1_555 1_555 yes
W(2) C(14b) C(13) 68.8(8) 1_555 1_555 1_555 yes
W(2) C(14b) C(14) 84(3) 1_555 1_555 1_555 yes
W(2) C(14b) C(15) 78(1) 1_555 1_555 1_555 yes
W(2) C(14b) C(19) 110(1) 1_555 1_555 1_555 yes
W(2) C(14b) C(13b) 74(1) 1_555 1_555 1_555 yes
W(2) C(14b) C(15b) 73.0(10) 1_555 1_555 1_555 yes
W(2) C(14b) C(19b) 118(1) 1_555 1_555 1_555 yes
C(13) C(14b) C(14) 49(2) 1_555 1_555 1_555 yes
C(13) C(14b) C(15) 117(1) 1_555 1_555 1_555 yes
C(13) C(14b) C(19) 100(1) 1_555 1_555 1_555 yes
C(13) C(14b) C(13b) 8.3(9) 1_555 1_555 1_555 yes
C(13) C(14b) C(15b) 99(1) 1_555 1_555 1_555 yes
C(13) C(14b) C(19b) 133(1) 1_555 1_555 1_555 yes
C(14) C(14b) C(15) 161(4) 1_555 1_555 1_555 yes
C(14) C(14b) C(19) 51(2) 1_555 1_555 1_555 yes
C(14) C(14b) C(13b) 42(2) 1_555 1_555 1_555 yes
C(14) C(14b) C(15b) 148(3) 1_555 1_555 1_555 yes
C(14) C(14b) C(19b) 84(3) 1_555 1_555 1_555 yes
C(15) C(14b) C(19) 141(1) 1_555 1_555 1_555 yes
C(15) C(14b) C(13b) 125(1) 1_555 1_555 1_555 yes
C(15) C(14b) C(15b) 17(1) 1_555 1_555 1_555 yes
C(15) C(14b) C(19b) 108(1) 1_555 1_555 1_555 yes
C(19) C(14b) C(13b) 92(1) 1_555 1_555 1_555 yes
C(19) C(14b) C(15b) 159(1) 1_555 1_555 1_555 yes
C(19) C(14b) C(19b) 33(1) 1_555 1_555 1_555 yes
C(13b) C(14b) C(15b) 107(1) 1_555 1_555 1_555 yes
C(13b) C(14b) C(19b) 126(1) 1_555 1_555 1_555 yes
C(15b) C(14b) C(19b) 126(1) 1_555 1_555 1_555 yes
W(2) C(15b) C(11) 76(1) 1_555 1_555 1_555 yes
W(2) C(15b) C(14) 68.8(8) 1_555 1_555 1_555 yes
W(2) C(15b) C(15) 83(2) 1_555 1_555 1_555 yes
W(2) C(15b) C(20) 110(1) 1_555 1_555 1_555 yes
W(2) C(15b) C(11b) 73.7(10) 1_555 1_555 1_555 yes
W(2) C(15b) C(14b) 73.6(10) 1_555 1_555 1_555 yes
W(2) C(15b) C(20b) 118(1) 1_555 1_555 1_555 yes
C(11) C(15b) C(14) 111(1) 1_555 1_555 1_555 yes
C(11) C(15b) C(15) 150(3) 1_555 1_555 1_555 yes
C(11) C(15b) C(20) 153(1) 1_555 1_555 1_555 yes
C(11) C(15b) C(11b) 10(1) 1_555 1_555 1_555 yes
C(11) C(15b) C(14b) 118(1) 1_555 1_555 1_555 yes
C(11) C(15b) C(20b) 115(1) 1_555 1_555 1_555 yes
C(14) C(15b) C(15) 39(2) 1_555 1_555 1_555 yes
C(14) C(15b) C(20) 94(1) 1_555 1_555 1_555 yes
C(14) C(15b) C(11b) 101(1) 1_555 1_555 1_555 yes
C(14) C(15b) C(14b) 7.3(9) 1_555 1_555 1_555 yes
C(14) C(15b) C(20b) 132(1) 1_555 1_555 1_555 yes
C(15) C(15b) C(20) 55(2) 1_555 1_555 1_555 yes
C(15) C(15b) C(11b) 140(2) 1_555 1_555 1_555 yes
C(15) C(15b) C(14b) 33(2) 1_555 1_555 1_555 yes
C(15) C(15b) C(20b) 93(2) 1_555 1_555 1_555 yes
C(20) C(15b) C(11b) 163(1) 1_555 1_555 1_555 yes
C(20) C(15b) C(14b) 87(1) 1_555 1_555 1_555 yes
C(20) C(15b) C(20b) 38(1) 1_555 1_555 1_555 yes
C(11b) C(15b) C(14b) 108(1) 1_555 1_555 1_555 yes
C(11b) C(15b) C(20b) 125(1) 1_555 1_555 1_555 yes
C(14b) C(15b) C(20b) 125(1) 1_555 1_555 1_555 yes
C(11) C(16b) C(16) 58(1) 1_555 1_555 1_555 yes
C(11) C(16b) C(11b) 16.7(9) 1_555 1_555 1_555 yes
C(16) C(16b) C(11b) 75(1) 1_555 1_555 1_555 yes
C(13) C(18b) C(18) 68(1) 1_555 1_555 1_555 yes
C(13) C(18b) C(13b) 11.3(8) 1_555 1_555 1_555 yes
C(18) C(18b) C(13b) 79(1) 1_555 1_555 1_555 yes
C(12) C(17b) C(17) 60(1) 1_555 1_555 1_555 yes
C(12) C(17b) C(12b) 12.1(8) 1_555 1_555 1_555 yes
C(17) C(17b) C(12b) 72(1) 1_555 1_555 1_555 yes
C(14) C(19b) C(19) 70(1) 1_555 1_555 1_555 yes
C(14) C(19b) C(14b) 15.8(8) 1_555 1_555 1_555 yes
C(19) C(19b) C(14b) 86(1) 1_555 1_555 1_555 yes
C(15) C(20b) C(20) 63(1) 1_555 1_555 1_555 yes
C(15) C(20b) C(15b) 19.1(8) 1_555 1_555 1_555 yes
C(20) C(20b) C(15b) 82(1) 1_555 1_555 1_555 yes
W(3) C(21) C(22) 73.2(9) 1_555 1_555 1_555 yes
W(3) C(21) C(25) 72.6(9) 1_555 1_555 1_555 yes
W(3) C(21) C(26) 119(1) 1_555 1_555 1_555 yes
W(3) C(21) C(21b) 95(2) 1_555 1_555 1_555 yes
W(3) C(21) C(22b) 70.6(7) 1_555 1_555 1_555 yes
W(3) C(21) C(25b) 80(1) 1_555 1_555 1_555 yes
W(3) C(21) C(26b) 119(1) 1_555 1_555 1_555 yes
C(22) C(21) C(25) 107(1) 1_555 1_555 1_555 yes
C(22) C(21) C(26) 125(1) 1_555 1_555 1_555 yes
C(22) C(21) C(21b) 26(2) 1_555 1_555 1_555 yes
C(22) C(21) C(22b) 10.1(8) 1_555 1_555 1_555 yes
C(22) C(21) C(25b) 115(1) 1_555 1_555 1_555 yes
C(22) C(21) C(26b) 91(1) 1_555 1_555 1_555 yes
C(25) C(21) C(26) 126(1) 1_555 1_555 1_555 yes
C(25) C(21) C(21b) 129(3) 1_555 1_555 1_555 yes
C(25) C(21) C(22b) 97(1) 1_555 1_555 1_555 yes
C(25) C(21) C(25b) 9(1) 1_555 1_555 1_555 yes
C(25) C(21) C(26b) 159(1) 1_555 1_555 1_555 yes
C(26) C(21) C(21b) 102(3) 1_555 1_555 1_555 yes
C(26) C(21) C(22b) 135(1) 1_555 1_555 1_555 yes
C(26) C(21) C(25b) 117(1) 1_555 1_555 1_555 yes
C(26) C(21) C(26b) 35(1) 1_555 1_555 1_555 yes
C(21b) C(21) C(22b) 34(2) 1_555 1_555 1_555 yes
C(21b) C(21) C(25b) 134(3) 1_555 1_555 1_555 yes
C(21b) C(21) C(26b) 67(2) 1_555 1_555 1_555 yes
C(22b) C(21) C(25b) 105(1) 1_555 1_555 1_555 yes
C(22b) C(21) C(26b) 101(1) 1_555 1_555 1_555 yes
C(25b) C(21) C(26b) 150(1) 1_555 1_555 1_555 yes
W(3) C(22) C(21) 73.0(9) 1_555 1_555 1_555 yes
W(3) C(22) C(23) 72.7(9) 1_555 1_555 1_555 yes
W(3) C(22) C(27) 120(1) 1_555 1_555 1_555 yes
W(3) C(22) C(21b) 82(1) 1_555 1_555 1_555 yes
W(3) C(22) C(22b) 91(2) 1_555 1_555 1_555 yes
W(3) C(22) C(23b) 69.4(7) 1_555 1_555 1_555 yes
W(3) C(22) C(27b) 115(1) 1_555 1_555 1_555 yes
C(21) C(22) C(23) 107(1) 1_555 1_555 1_555 yes
C(21) C(22) C(27) 126(1) 1_555 1_555 1_555 yes
C(21) C(22) C(21b) 11(1) 1_555 1_555 1_555 yes
C(21) C(22) C(22b) 135(3) 1_555 1_555 1_555 yes
C(21) C(22) C(23b) 99(1) 1_555 1_555 1_555 yes
C(21) C(22) C(27b) 160(1) 1_555 1_555 1_555 yes
C(23) C(22) C(27) 126(1) 1_555 1_555 1_555 yes
C(23) C(22) C(21b) 117(1) 1_555 1_555 1_555 yes
C(23) C(22) C(22b) 28(2) 1_555 1_555 1_555 yes
C(23) C(22) C(23b) 8.8(8) 1_555 1_555 1_555 yes
C(23) C(22) C(27b) 91(1) 1_555 1_555 1_555 yes
C(27) C(22) C(21b) 116(1) 1_555 1_555 1_555 yes
C(27) C(22) C(22b) 97(3) 1_555 1_555 1_555 yes
C(27) C(22) C(23b) 134(1) 1_555 1_555 1_555 yes
C(27) C(22) C(27b) 34(1) 1_555 1_555 1_555 yes
C(21b) C(22) C(22b) 143(3) 1_555 1_555 1_555 yes
C(21b) C(22) C(23b) 108(1) 1_555 1_555 1_555 yes
C(21b) C(22) C(27b) 150(1) 1_555 1_555 1_555 yes
C(22b) C(22) C(23b) 37(2) 1_555 1_555 1_555 yes
C(22b) C(22) C(27b) 63(2) 1_555 1_555 1_555 yes
C(23b) C(22) C(27b) 100(1) 1_555 1_555 1_555 yes
W(3) C(23) C(22) 73.5(9) 1_555 1_555 1_555 yes
W(3) C(23) C(24) 72.7(9) 1_555 1_555 1_555 yes
W(3) C(23) C(28) 119(1) 1_555 1_555 1_555 yes
W(3) C(23) C(22b) 80(1) 1_555 1_555 1_555 yes
W(3) C(23) C(23b) 87(3) 1_555 1_555 1_555 yes
W(3) C(23) C(24b) 70.4(8) 1_555 1_555 1_555 yes
W(3) C(23) C(28b) 112(1) 1_555 1_555 1_555 yes
C(22) C(23) C(24) 108(1) 1_555 1_555 1_555 yes
C(22) C(23) C(28) 125(1) 1_555 1_555 1_555 yes
C(22) C(23) C(22b) 11(1) 1_555 1_555 1_555 yes
C(22) C(23) C(23b) 138(3) 1_555 1_555 1_555 yes
C(22) C(23) C(24b) 99(1) 1_555 1_555 1_555 yes
C(22) C(23) C(28b) 158(1) 1_555 1_555 1_555 yes
C(24) C(23) C(28) 126(1) 1_555 1_555 1_555 yes
C(24) C(23) C(22b) 119(1) 1_555 1_555 1_555 yes
C(24) C(23) C(23b) 30(2) 1_555 1_555 1_555 yes
C(24) C(23) C(24b) 9.1(8) 1_555 1_555 1_555 yes
C(24) C(23) C(28b) 93(1) 1_555 1_555 1_555 yes
C(28) C(23) C(22b) 114(1) 1_555 1_555 1_555 yes
C(28) C(23) C(23b) 95(3) 1_555 1_555 1_555 yes
C(28) C(23) C(24b) 134(1) 1_555 1_555 1_555 yes
C(28) C(23) C(28b) 33(1) 1_555 1_555 1_555 yes
C(22b) C(23) C(23b) 150(3) 1_555 1_555 1_555 yes
C(22b) C(23) C(24b) 110(1) 1_555 1_555 1_555 yes
C(22b) C(23) C(28b) 147(1) 1_555 1_555 1_555 yes
C(23b) C(23) C(24b) 39(2) 1_555 1_555 1_555 yes
C(23b) C(23) C(28b) 62(3) 1_555 1_555 1_555 yes
C(24b) C(23) C(28b) 102(1) 1_555 1_555 1_555 yes
W(3) C(24) C(23) 73.4(9) 1_555 1_555 1_555 yes
W(3) C(24) C(25) 73.2(9) 1_555 1_555 1_555 yes
W(3) C(24) C(29) 119(1) 1_555 1_555 1_555 yes
W(3) C(24) C(23b) 78(1) 1_555 1_555 1_555 yes
W(3) C(24) C(24b) 90(3) 1_555 1_555 1_555 yes
W(3) C(24) C(25b) 72.3(8) 1_555 1_555 1_555 yes
W(3) C(24) C(29b) 114(1) 1_555 1_555 1_555 yes
C(23) C(24) C(25) 107(1) 1_555 1_555 1_555 yes
C(23) C(24) C(29) 126(1) 1_555 1_555 1_555 yes
C(23) C(24) C(23b) 11(1) 1_555 1_555 1_555 yes
C(23) C(24) C(24b) 134(3) 1_555 1_555 1_555 yes
C(23) C(24) C(25b) 97(1) 1_555 1_555 1_555 yes
C(23) C(24) C(29b) 158(1) 1_555 1_555 1_555 yes
C(25) C(24) C(29) 126(1) 1_555 1_555 1_555 yes
C(25) C(24) C(23b) 119(1) 1_555 1_555 1_555 yes
C(25) C(24) C(24b) 27(3) 1_555 1_555 1_555 yes
C(25) C(24) C(25b) 10.8(8) 1_555 1_555 1_555 yes
C(25) C(24) C(29b) 93(1) 1_555 1_555 1_555 yes
C(29) C(24) C(23b) 114(1) 1_555 1_555 1_555 yes
C(29) C(24) C(24b) 98(3) 1_555 1_555 1_555 yes
C(29) C(24) C(25b) 136(1) 1_555 1_555 1_555 yes
C(29) C(24) C(29b) 32(1) 1_555 1_555 1_555 yes
C(23b) C(24) C(24b) 145(3) 1_555 1_555 1_555 yes
C(23b) C(24) C(25b) 108(1) 1_555 1_555 1_555 yes
C(23b) C(24) C(29b) 147(1) 1_555 1_555 1_555 yes
C(24b) C(24) C(25b) 37(3) 1_555 1_555 1_555 yes
C(24b) C(24) C(29b) 66(3) 1_555 1_555 1_555 yes
C(25b) C(24) C(29b) 103(1) 1_555 1_555 1_555 yes
W(3) C(25) C(21) 73.5(9) 1_555 1_555 1_555 yes
W(3) C(25) C(24) 72.9(9) 1_555 1_555 1_555 yes
W(3) C(25) C(30) 119(1) 1_555 1_555 1_555 yes
W(3) C(25) C(21b) 72.4(8) 1_555 1_555 1_555 yes
W(3) C(25) C(24b) 78(1) 1_555 1_555 1_555 yes
W(3) C(25) C(25b) 95(3) 1_555 1_555 1_555 yes
W(3) C(25) C(30b) 119(1) 1_555 1_555 1_555 yes
C(21) C(25) C(24) 108(1) 1_555 1_555 1_555 yes
C(21) C(25) C(30) 125(1) 1_555 1_555 1_555 yes
C(21) C(25) C(21b) 11.5(8) 1_555 1_555 1_555 yes
C(21) C(25) C(24b) 116(1) 1_555 1_555 1_555 yes
C(21) C(25) C(25b) 25(2) 1_555 1_555 1_555 yes
C(21) C(25) C(30b) 92(1) 1_555 1_555 1_555 yes
C(24) C(25) C(30) 126(1) 1_555 1_555 1_555 yes
C(24) C(25) C(21b) 97(1) 1_555 1_555 1_555 yes
C(24) C(25) C(24b) 9(1) 1_555 1_555 1_555 yes
C(24) C(25) C(25b) 128(3) 1_555 1_555 1_555 yes
C(24) C(25) C(30b) 158(1) 1_555 1_555 1_555 yes
C(30) C(25) C(21b) 136(1) 1_555 1_555 1_555 yes
C(30) C(25) C(24b) 116(1) 1_555 1_555 1_555 yes
C(30) C(25) C(25b) 103(3) 1_555 1_555 1_555 yes
C(30) C(25) C(30b) 33(1) 1_555 1_555 1_555 yes
C(21b) C(25) C(24b) 105(1) 1_555 1_555 1_555 yes
C(21b) C(25) C(25b) 33(2) 1_555 1_555 1_555 yes
C(21b) C(25) C(30b) 103(1) 1_555 1_555 1_555 yes
C(24b) C(25) C(25b) 136(3) 1_555 1_555 1_555 yes
C(24b) C(25) C(30b) 149(1) 1_555 1_555 1_555 yes
C(25b) C(25) C(30b) 70(3) 1_555 1_555 1_555 yes
C(21) C(26) C(21b) 14.8(8) 1_555 1_555 1_555 yes
C(21) C(26) C(26b) 78(1) 1_555 1_555 1_555 yes
C(21b) C(26) C(26b) 64(1) 1_555 1_555 1_555 yes
C(23) C(28) C(23b) 14.3(8) 1_555 1_555 1_555 yes
C(23) C(28) C(28b) 82(2) 1_555 1_555 1_555 yes
C(23b) C(28) C(28b) 67(1) 1_555 1_555 1_555 yes
C(22) C(27) C(22b) 15.2(8) 1_555 1_555 1_555 yes
C(22) C(27) C(27b) 81(1) 1_555 1_555 1_555 yes
C(22b) C(27) C(27b) 65(1) 1_555 1_555 1_555 yes
C(24) C(29) C(24b) 13.0(8) 1_555 1_555 1_555 yes
C(24) C(29) C(29b) 80(2) 1_555 1_555 1_555 yes
C(24b) C(29) C(29b) 67(1) 1_555 1_555 1_555 yes
C(25) C(30) C(25b) 13.4(8) 1_555 1_555 1_555 yes
C(25) C(30) C(30b) 78(1) 1_555 1_555 1_555 yes
C(25b) C(30) C(30b) 65(1) 1_555 1_555 1_555 yes
C(21) C(21b) C(22) 142(3) 1_555 1_555 1_555 yes
C(21) C(21b) C(25) 39(2) 1_555 1_555 1_555 yes
C(21) C(21b) C(26) 62(2) 1_555 1_555 1_555 yes
C(21) C(21b) C(22b) 135(3) 1_555 1_555 1_555 yes
C(21) C(21b) C(25b) 32(2) 1_555 1_555 1_555 yes
C(21) C(21b) C(26b) 96(2) 1_555 1_555 1_555 yes
C(22) C(21b) C(25) 109(1) 1_555 1_555 1_555 yes
C(22) C(21b) C(26) 148(1) 1_555 1_555 1_555 yes
C(22) C(21b) C(22b) 10(1) 1_555 1_555 1_555 yes
C(22) C(21b) C(25b) 117(1) 1_555 1_555 1_555 yes
C(22) C(21b) C(26b) 115(1) 1_555 1_555 1_555 yes
C(25) C(21b) C(26) 100(1) 1_555 1_555 1_555 yes
C(25) C(21b) C(22b) 99(1) 1_555 1_555 1_555 yes
C(25) C(21b) C(25b) 9.2(8) 1_555 1_555 1_555 yes
C(25) C(21b) C(26b) 134(1) 1_555 1_555 1_555 yes
C(26) C(21b) C(22b) 159(1) 1_555 1_555 1_555 yes
C(26) C(21b) C(25b) 92(1) 1_555 1_555 1_555 yes
C(26) C(21b) C(26b) 34(1) 1_555 1_555 1_555 yes
C(22b) C(21b) C(25b) 107(1) 1_555 1_555 1_555 yes
C(22b) C(21b) C(26b) 125(1) 1_555 1_555 1_555 yes
C(25b) C(21b) C(26b) 126(1) 1_555 1_555 1_555 yes
W(3) C(22b) C(21) 67.5(7) 1_555 1_555 1_555 yes
W(3) C(22b) C(22) 78(2) 1_555 1_555 1_555 yes
W(3) C(22b) C(23) 74(1) 1_555 1_555 1_555 yes
W(3) C(22b) C(27) 112(1) 1_555 1_555 1_555 yes
W(3) C(22b) C(21b) 74.8(9) 1_555 1_555 1_555 yes
W(3) C(22b) C(23b) 71.8(9) 1_555 1_555 1_555 yes
W(3) C(22b) C(27b) 119(1) 1_555 1_555 1_555 yes
C(21) C(22b) C(22) 34(2) 1_555 1_555 1_555 yes
C(21) C(22b) C(23) 106(1) 1_555 1_555 1_555 yes
C(21) C(22b) C(27) 100(1) 1_555 1_555 1_555 yes
C(21) C(22b) C(21b) 10.3(8) 1_555 1_555 1_555 yes
C(21) C(22b) C(23b) 98(1) 1_555 1_555 1_555 yes
C(21) C(22b) C(27b) 135(1) 1_555 1_555 1_555 yes
C(22) C(22b) C(23) 139(3) 1_555 1_555 1_555 yes
C(22) C(22b) C(27) 66(2) 1_555 1_555 1_555 yes
C(22) C(22b) C(21b) 25(2) 1_555 1_555 1_555 yes
C(22) C(22b) C(23b) 131(3) 1_555 1_555 1_555 yes
C(22) C(22b) C(27b) 101(3) 1_555 1_555 1_555 yes
C(23) C(22b) C(27) 152(1) 1_555 1_555 1_555 yes
C(23) C(22b) C(21b) 116(1) 1_555 1_555 1_555 yes
C(23) C(22b) C(23b) 8(1) 1_555 1_555 1_555 yes
C(23) C(22b) C(27b) 117(1) 1_555 1_555 1_555 yes
C(27) C(22b) C(21b) 91(1) 1_555 1_555 1_555 yes
C(27) C(22b) C(23b) 160(1) 1_555 1_555 1_555 yes
C(27) C(22b) C(27b) 34(1) 1_555 1_555 1_555 yes
C(21b) C(22b) C(23b) 107(1) 1_555 1_555 1_555 yes
C(21b) C(22b) C(27b) 126(1) 1_555 1_555 1_555 yes
C(23b) C(22b) C(27b) 126(1) 1_555 1_555 1_555 yes
W(3) C(23b) C(22) 68.8(7) 1_555 1_555 1_555 yes
W(3) C(23b) C(23) 82(3) 1_555 1_555 1_555 yes
W(3) C(23b) C(24) 75(1) 1_555 1_555 1_555 yes
W(3) C(23b) C(28) 114(1) 1_555 1_555 1_555 yes
W(3) C(23b) C(22b) 74.9(9) 1_555 1_555 1_555 yes
W(3) C(23b) C(24b) 73.5(9) 1_555 1_555 1_555 yes
W(3) C(23b) C(28b) 117(1) 1_555 1_555 1_555 yes
C(22) C(23b) C(23) 32(2) 1_555 1_555 1_555 yes
C(22) C(23b) C(24) 105(1) 1_555 1_555 1_555 yes
C(22) C(23b) C(28) 102(1) 1_555 1_555 1_555 yes
C(22) C(23b) C(22b) 11.0(8) 1_555 1_555 1_555 yes
C(22) C(23b) C(24b) 97(1) 1_555 1_555 1_555 yes
C(22) C(23b) C(28b) 136(1) 1_555 1_555 1_555 yes
C(23) C(23b) C(24) 138(3) 1_555 1_555 1_555 yes
C(23) C(23b) C(28) 70(3) 1_555 1_555 1_555 yes
C(23) C(23b) C(22b) 21(2) 1_555 1_555 1_555 yes
C(23) C(23b) C(24b) 129(3) 1_555 1_555 1_555 yes
C(23) C(23b) C(28b) 104(3) 1_555 1_555 1_555 yes
C(24) C(23b) C(28) 151(1) 1_555 1_555 1_555 yes
C(24) C(23b) C(22b) 116(1) 1_555 1_555 1_555 yes
C(24) C(23b) C(24b) 8(1) 1_555 1_555 1_555 yes
C(24) C(23b) C(28b) 117(1) 1_555 1_555 1_555 yes
C(28) C(23b) C(22b) 92(1) 1_555 1_555 1_555 yes
C(28) C(23b) C(24b) 159(1) 1_555 1_555 1_555 yes
C(28) C(23b) C(28b) 33(1) 1_555 1_555 1_555 yes
C(22b) C(23b) C(24b) 108(1) 1_555 1_555 1_555 yes
C(22b) C(23b) C(28b) 125(1) 1_555 1_555 1_555 yes
C(24b) C(23b) C(28b) 126(1) 1_555 1_555 1_555 yes
W(3) C(24b) C(23) 68.8(8) 1_555 1_555 1_555 yes
W(3) C(24b) C(24) 80(3) 1_555 1_555 1_555 yes
W(3) C(24b) C(25) 75(1) 1_555 1_555 1_555 yes
W(3) C(24b) C(29) 113(1) 1_555 1_555 1_555 yes
W(3) C(24b) C(23b) 73.0(9) 1_555 1_555 1_555 yes
W(3) C(24b) C(25b) 75.1(9) 1_555 1_555 1_555 yes
W(3) C(24b) C(29b) 117(1) 1_555 1_555 1_555 yes
C(23) C(24b) C(24) 36(3) 1_555 1_555 1_555 yes
C(23) C(24b) C(25) 107(1) 1_555 1_555 1_555 yes
C(23) C(24b) C(29) 104(1) 1_555 1_555 1_555 yes
C(23) C(24b) C(23b) 10.6(8) 1_555 1_555 1_555 yes
C(23) C(24b) C(25b) 97(1) 1_555 1_555 1_555 yes
C(23) C(24b) C(29b) 136(1) 1_555 1_555 1_555 yes
C(24) C(24b) C(25) 143(3) 1_555 1_555 1_555 yes
C(24) C(24b) C(29) 68(3) 1_555 1_555 1_555 yes
C(24) C(24b) C(23b) 25(3) 1_555 1_555 1_555 yes
C(24) C(24b) C(25b) 133(3) 1_555 1_555 1_555 yes
C(24) C(24b) C(29b) 100(3) 1_555 1_555 1_555 yes
C(25) C(24b) C(29) 147(1) 1_555 1_555 1_555 yes
C(25) C(24b) C(23b) 118(1) 1_555 1_555 1_555 yes
C(25) C(24b) C(25b) 11(1) 1_555 1_555 1_555 yes
C(25) C(24b) C(29b) 115(1) 1_555 1_555 1_555 yes
C(29) C(24b) C(23b) 93(1) 1_555 1_555 1_555 yes
C(29) C(24b) C(25b) 158(1) 1_555 1_555 1_555 yes
C(29) C(24b) C(29b) 32(1) 1_555 1_555 1_555 yes
C(23b) C(24b) C(25b) 107(1) 1_555 1_555 1_555 yes
C(23b) C(24b) C(29b) 126(1) 1_555 1_555 1_555 yes
C(25b) C(24b) C(29b) 126(1) 1_555 1_555 1_555 yes
W(3) C(25b) C(21) 74(1) 1_555 1_555 1_555 yes
W(3) C(25b) C(24) 67.4(7) 1_555 1_555 1_555 yes
W(3) C(25b) C(25) 74(3) 1_555 1_555 1_555 yes
W(3) C(25b) C(30) 109(1) 1_555 1_555 1_555 yes
W(3) C(25b) C(21b) 74.4(9) 1_555 1_555 1_555 yes
W(3) C(25b) C(24b) 71.7(9) 1_555 1_555 1_555 yes
W(3) C(25b) C(30b) 119(1) 1_555 1_555 1_555 yes
C(21) C(25b) C(24) 109(1) 1_555 1_555 1_555 yes
C(21) C(25b) C(25) 144(3) 1_555 1_555 1_555 yes
C(21) C(25b) C(30) 145(1) 1_555 1_555 1_555 yes
C(21) C(25b) C(21b) 12(1) 1_555 1_555 1_555 yes
C(21) C(25b) C(24b) 119(1) 1_555 1_555 1_555 yes
C(21) C(25b) C(30b) 114(1) 1_555 1_555 1_555 yes
C(24) C(25b) C(25) 40(2) 1_555 1_555 1_555 yes
C(24) C(25b) C(30) 102(1) 1_555 1_555 1_555 yes
C(24) C(25b) C(21b) 98(1) 1_555 1_555 1_555 yes
C(24) C(25b) C(24b) 9.3(8) 1_555 1_555 1_555 yes
C(24) C(25b) C(30b) 135(1) 1_555 1_555 1_555 yes
C(25) C(25b) C(30) 62(3) 1_555 1_555 1_555 yes
C(25) C(25b) C(21b) 136(3) 1_555 1_555 1_555 yes
C(25) C(25b) C(24b) 32(2) 1_555 1_555 1_555 yes
C(25) C(25b) C(30b) 95(3) 1_555 1_555 1_555 yes
C(30) C(25b) C(21b) 158(1) 1_555 1_555 1_555 yes
C(30) C(25b) C(24b) 93(1) 1_555 1_555 1_555 yes
C(30) C(25b) C(30b) 32(1) 1_555 1_555 1_555 yes
C(21b) C(25b) C(24b) 108(1) 1_555 1_555 1_555 yes
C(21b) C(25b) C(30b) 125(1) 1_555 1_555 1_555 yes
C(24b) C(25b) C(30b) 125(1) 1_555 1_555 1_555 yes
C(21) C(26b) C(26) 66(1) 1_555 1_555 1_555 yes
C(21) C(26b) C(21b) 15.4(8) 1_555 1_555 1_555 yes
C(26) C(26b) C(21b) 81(1) 1_555 1_555 1_555 yes
C(23) C(28b) C(28) 64(1) 1_555 1_555 1_555 yes
C(23) C(28b) C(23b) 13.4(8) 1_555 1_555 1_555 yes
C(28) C(28b) C(23b) 78(1) 1_555 1_555 1_555 yes
C(22) C(27b) C(27) 64(1) 1_555 1_555 1_555 yes
C(22) C(27b) C(22b) 14.8(8) 1_555 1_555 1_555 yes
C(27) C(27b) C(22b) 79(1) 1_555 1_555 1_555 yes
C(24) C(29b) C(29) 67(1) 1_555 1_555 1_555 yes
C(24) C(29b) C(24b) 12.9(8) 1_555 1_555 1_555 yes
C(29) C(29b) C(24b) 79(1) 1_555 1_555 1_555 yes
C(25) C(30b) C(30) 67(1) 1_555 1_555 1_555 yes
C(25) C(30b) C(25b) 14.2(8) 1_555 1_555 1_555 yes
C(30) C(30b) C(25b) 82(2) 1_555 1_555 1_555 yes

loop_
_geom_bond_atom_site_label_1
_geom_bond_atom_site_label_2
_geom_bond_distance
_geom_bond_site_symmetry_1
_geom_bond_site_symmetry_2
_geom_bond_publ_flag
W(1) Cu(1) 2.675(3) 1_555 1_555 yes
W(1) Cu(2) 2.683(3) 1_555 1_555 yes
W(1) S(1) 2.228(5) 1_555 1_555 yes
W(1) S(2) 2.236(6) 1_555 1_555 yes
W(1) S(3) 2.288(5) 1_555 1_555 yes
W(1) C(1) 2.45(1) 1_555 1_555 yes
W(1) C(2) 2.47(1) 1_555 1_555 yes
W(1) C(3) 2.42(1) 1_555 1_555 yes
W(1) C(4) 2.37(1) 1_555 1_555 yes
W(1) C(5) 2.39(1) 1_555 1_555 yes
W(1) C(1b) 2.41(2) 1_555 1_555 yes
W(1) C(2b) 2.44(2) 1_555 1_555 yes
W(1) C(5b) 2.45(2) 1_555 1_555 yes
W(2) Cu(3) 2.665(2) 1_555 1_555 yes
W(2) Cu(4) 2.682(3) 1_555 1_555 yes
W(2) S(4) 2.234(5) 1_555 1_555 yes
W(2) S(5) 2.233(5) 1_555 1_555 yes
W(2) S(6) 2.296(5) 1_555 1_555 yes
W(2) C(11) 2.39(2) 1_555 1_555 yes
W(2) C(12) 2.37(2) 1_555 1_555 yes
W(2) C(13) 2.40(2) 1_555 1_555 yes
W(2) C(14) 2.44(2) 1_555 1_555 yes
W(2) C(15) 2.43(2) 1_555 1_555 yes
W(2) C(11b) 2.44(2) 1_555 1_555 yes
W(2) C(12b) 2.46(2) 1_555 1_555 yes
W(2) C(13b) 2.46(2) 1_555 1_555 yes
W(2) C(14b) 2.44(2) 1_555 1_555 yes
W(2) C(15b) 2.43(2) 1_555 1_555 yes
W(3) Cu(5) 2.681(3) 1_555 1_555 yes
W(3) Cu(6) 2.680(2) 1_555 1_555 yes
W(3) S(7) 2.226(5) 1_555 1_555 yes
W(3) S(8) 2.236(5) 1_555 1_555 yes
W(3) S(9) 2.292(5) 1_555 1_555 yes
W(3) C(21) 2.41(2) 1_555 1_555 yes
W(3) C(22) 2.41(2) 1_555 1_555 yes
W(3) C(23) 2.40(2) 1_555 1_555 yes
W(3) C(24) 2.39(2) 1_555 1_555 yes
W(3) C(25) 2.40(2) 1_555 1_555 yes
W(3) C(22b) 2.46(2) 1_555 1_555 yes
W(3) C(23b) 2.42(2) 1_555 1_555 yes
W(3) C(24b) 2.43(2) 1_555 1_555 yes
W(3) C(25b) 2.47(2) 1_555 1_555 yes
Cu(1) S(1) 2.221(6) 1_555 1_555 yes
Cu(1) S(3) 2.247(5) 1_555 1_555 yes
Cu(1) S(10) 2.197(5) 1_555 1_555 yes
Cu(2) S(2) 2.218(6) 1_555 1_555 yes
Cu(2) S(3) 2.249(5) 1_555 1_555 yes
Cu(2) S(11) 2.204(5) 1_555 1_555 yes
Cu(3) S(4) 2.209(6) 1_555 1_555 yes
Cu(3) S(6) 2.244(5) 1_555 1_555 yes
Cu(3) S(11) 2.194(5) 1_555 1_555 yes
Cu(4) S(5) 2.221(6) 1_555 1_555 yes
Cu(4) S(6) 2.257(6) 1_555 1_555 yes
Cu(4) S(10) 2.211(6) 1_555 1_555 yes
Cu(5) S(7) 2.223(6) 1_555 1_555 yes
Cu(5) S(9) 2.221(5) 1_555 1_555 yes
Cu(5) S(10) 2.203(6) 1_555 1_555 yes
Cu(6) S(8) 2.237(5) 1_555 1_555 yes
Cu(6) S(9) 2.237(5) 1_555 1_555 yes
Cu(6) S(11) 2.206(5) 1_555 1_555 yes
P C(31) 1.79(2) 1_555 1_555 yes
P C(37) 1.80(2) 1_555 1_555 yes
P C(43) 1.78(2) 1_555 1_555 yes
P C(49) 1.78(2) 1_555 1_555 yes
N(1) C(56) 1.08(5) 1_555 1_555 yes
N(2) C(58) 1.35(6) 1_555 1_555 yes
N(3) C(59) 1.33(7) 1_555 1_555 yes
C(31) C(32) 1.39(3) 1_555 1_555 yes
C(31) C(36) 1.41(4) 1_555 1_555 yes
C(32) C(33) 1.37(4) 1_555 1_555 yes
C(33) C(34) 1.32(4) 1_555 1_555 yes
C(34) C(35) 1.30(4) 1_555 1_555 yes
C(35) C(36) 1.35(5) 1_555 1_555 yes
C(37) C(38) 1.35(3) 1_555 1_555 yes
C(37) C(42) 1.37(3) 1_555 1_555 yes
C(38) C(39) 1.40(3) 1_555 1_555 yes
C(39) C(40) 1.35(3) 1_555 1_555 yes
C(40) C(41) 1.35(3) 1_555 1_555 yes
C(41) C(42) 1.41(3) 1_555 1_555 yes
C(43) C(44) 1.39(3) 1_555 1_555 yes
C(43) C(48) 1.38(3) 1_555 1_555 yes
C(44) C(45) 1.43(4) 1_555 1_555 yes
C(45) C(46) 1.30(5) 1_555 1_555 yes
C(46) C(47) 1.42(5) 1_555 1_555 yes
C(47) C(48) 1.36(4) 1_555 1_555 yes
C(49) C(50) 1.39(3) 1_555 1_555 yes
C(49) C(54) 1.40(3) 1_555 1_555 yes
C(50) C(51) 1.39(3) 1_555 1_555 yes
C(51) C(52) 1.39(4) 1_555 1_555 yes
C(52) C(53) 1.31(4) 1_555 1_555 yes
C(53) C(54) 1.37(4) 1_555 1_555 yes
C(55) C(56) 1.41(4) 1_555 1_555 yes
C(57) C(58) 1.30(6) 1_555 1_555 yes
C(59) C(60) 1.46(8) 1_555 1_555 yes
C(1) C(2) 1.40(2) 1_555 1_555 yes
C(1) C(5) 1.40(2) 1_555 1_555 yes
C(1) C(6) 1.54(2) 1_555 1_555 yes
C(1) C(1b) 0.83(2) 1_555 1_555 yes
C(1) C(5b) 0.74(2) 1_555 1_555 yes
C(1) C(10b) 1.79(3) 1_555 1_555 yes
C(2) C(3) 1.40(2) 1_555 1_555 yes
C(2) C(7) 1.54(2) 1_555 1_555 yes
C(2) C(1b) 0.58(2) 1_555 1_555 yes
C(2) C(2b) 1.11(2) 1_555 1_555 yes
C(2) C(6b) 1.52(3) 1_555 1_555 yes
C(3) C(4) 1.40(2) 1_555 1_555 yes
C(3) C(8) 1.54(2) 1_555 1_555 yes
C(3) C(1b) 1.66(2) 1_555 1_555 yes
C(3) C(2b) 0.30(2) 1_555 1_555 yes
C(3) C(3b) 1.20(2) 1_555 1_555 yes
C(3) C(7b) 1.54(3) 1_555 1_555 yes
C(4) C(5) 1.40(2) 1_555 1_555 yes
C(4) C(9) 1.54(2) 1_555 1_555 yes
C(4) C(2b) 1.54(2) 1_555 1_555 yes
C(4) C(3b) 0.39(2) 1_555 1_555 yes
C(4) C(4b) 1.01(2) 1_555 1_555 yes
C(4) C(8b) 1.81(3) 1_555 1_555 yes
C(5) C(10) 1.54(2) 1_555 1_555 yes
C(5) C(1b) 1.83(2) 1_555 1_555 yes
C(5) C(3b) 1.77(2) 1_555 1_555 yes
C(5) C(4b) 0.66(2) 1_555 1_555 yes
C(5) C(5b) 0.75(2) 1_555 1_555 yes
C(6) C(10b) 1.38(3) 1_555 1_555 yes
C(8) C(2b) 1.71(2) 1_555 1_555 yes
C(8) C(7b) 0.94(3) 1_555 1_555 yes
C(7) C(6b) 1.19(3) 1_555 1_555 yes
C(9) C(3b) 1.48(3) 1_555 1_555 yes
C(9) C(8b) 1.01(3) 1_555 1_555 yes
C(10) C(4b) 1.61(3) 1_555 1_555 yes
C(10) C(9b) 1.29(3) 1_555 1_555 yes
C(1b) C(2b) 1.40(3) 1_555 1_555 yes
C(1b) C(5b) 1.40(3) 1_555 1_555 yes
C(1b) C(6b) 1.54(3) 1_555 1_555 yes
C(2b) C(3b) 1.40(3) 1_555 1_555 yes
C(2b) C(7b) 1.54(3) 1_555 1_555 yes
C(3b) C(4b) 1.40(3) 1_555 1_555 yes
C(3b) C(8b) 1.54(3) 1_555 1_555 yes
C(4b) C(5b) 1.40(3) 1_555 1_555 yes
C(4b) C(9b) 1.54(3) 1_555 1_555 yes
C(5b) C(10b) 1.54(3) 1_555 1_555 yes
C(11) C(12) 1.40(2) 1_555 1_555 yes
C(11) C(15) 1.40(2) 1_555 1_555 yes
C(11) C(16) 1.54(2) 1_555 1_555 yes
C(11) C(11b) 0.54(2) 1_555 1_555 yes
C(11) C(12b) 1.77(2) 1_555 1_555 yes
C(11) C(15b) 0.90(2) 1_555 1_555 yes
C(11) C(16b) 1.79(3) 1_555 1_555 yes
C(12) C(13) 1.40(2) 1_555 1_555 yes
C(12) C(17) 1.54(3) 1_555 1_555 yes
C(12) C(11b) 0.99(2) 1_555 1_555 yes
C(12) C(12b) 0.41(2) 1_555 1_555 yes
C(12) C(13b) 1.63(2) 1_555 1_555 yes
C(12) C(17b) 1.77(2) 1_555 1_555 yes
C(13) C(14) 1.40(2) 1_555 1_555 yes
C(13) C(18) 1.54(2) 1_555 1_555 yes
C(13) C(12b) 1.13(2) 1_555 1_555 yes
C(13) C(13b) 0.32(2) 1_555 1_555 yes
C(13) C(14b) 1.64(2) 1_555 1_555 yes
C(13) C(18b) 1.63(2) 1_555 1_555 yes
C(14) C(15) 1.40(2) 1_555 1_555 yes
C(14) C(19) 1.54(3) 1_555 1_555 yes
C(14) C(13b) 1.12(2) 1_555 1_555 yes
C(14) C(14b) 0.43(2) 1_555 1_555 yes
C(14) C(15b) 1.78(2) 1_555 1_555 yes
C(14) C(19b) 1.56(3) 1_555 1_555 yes
C(15) C(20) 1.54(2) 1_555 1_555 yes
C(15) C(14b) 0.99(2) 1_555 1_555 yes
C(15) C(15b) 0.55(2) 1_555 1_555 yes
C(15) C(20b) 1.66(3) 1_555 1_555 yes
C(16) C(11b) 1.66(2) 1_555 1_555 yes
C(16) C(16b) 1.10(3) 1_555 1_555 yes
C(18) C(13b) 1.63(3) 1_555 1_555 yes
C(18) C(18b) 0.89(3) 1_555 1_555 yes
C(17) C(12b) 1.56(3) 1_555 1_555 yes
C(17) C(17b) 0.97(3) 1_555 1_555 yes
C(19) C(14b) 1.77(2) 1_555 1_555 yes
C(19) C(19b) 0.98(3) 1_555 1_555 yes
C(20) C(15b) 1.78(2) 1_555 1_555 yes
C(20) C(20b) 1.11(3) 1_555 1_555 yes
C(11b) C(12b) 1.40(2) 1_555 1_555 yes
C(11b) C(15b) 1.40(2) 1_555 1_555 yes
C(11b) C(16b) 1.54(2) 1_555 1_555 yes
C(12b) C(13b) 1.40(2) 1_555 1_555 yes
C(12b) C(17b) 1.54(2) 1_555 1_555 yes
C(13b) C(14b) 1.40(2) 1_555 1_555 yes
C(13b) C(18b) 1.54(2) 1_555 1_555 yes
C(14b) C(15b) 1.40(2) 1_555 1_555 yes
C(14b) C(19b) 1.54(3) 1_555 1_555 yes
C(15b) C(20b) 1.54(2) 1_555 1_555 yes
C(21) C(22) 1.40(2) 1_555 1_555 yes
C(21) C(25) 1.40(2) 1_555 1_555 yes
C(21) C(26) 1.54(3) 1_555 1_555 yes
C(21) C(21b) 0.44(2) 1_555 1_555 yes
C(21) C(22b) 1.74(2) 1_555 1_555 yes
C(21) C(25b) 1.05(2) 1_555 1_555 yes
C(21) C(26b) 1.65(3) 1_555 1_555 yes
C(22) C(23) 1.40(2) 1_555 1_555 yes
C(22) C(27) 1.54(2) 1_555 1_555 yes
C(22) C(21b) 1.02(2) 1_555 1_555 yes
C(22) C(22b) 0.44(2) 1_555 1_555 yes
C(22) C(23b) 1.72(2) 1_555 1_555 yes
C(22) C(27b) 1.68(3) 1_555 1_555 yes
C(23) C(24) 1.40(2) 1_555 1_555 yes
C(23) C(28) 1.54(3) 1_555 1_555 yes
C(23) C(22b) 1.04(2) 1_555 1_555 yes
C(23) C(23b) 0.40(2) 1_555 1_555 yes
C(23) C(24b) 1.68(2) 1_555 1_555 yes
C(23) C(28b) 1.69(3) 1_555 1_555 yes
C(24) C(25) 1.40(2) 1_555 1_555 yes
C(24) C(29) 1.54(3) 1_555 1_555 yes
C(24) C(23b) 1.08(2) 1_555 1_555 yes
C(24) C(24b) 0.37(2) 1_555 1_555 yes
C(24) C(25b) 1.68(2) 1_555 1_555 yes
C(24) C(29b) 1.65(3) 1_555 1_555 yes
C(25) C(30) 1.54(3) 1_555 1_555 yes
C(25) C(21b) 1.72(2) 1_555 1_555 yes
C(25) C(24b) 1.08(2) 1_555 1_555 yes
C(25) C(25b) 0.40(2) 1_555 1_555 yes
C(25) C(30b) 1.63(3) 1_555 1_555 yes
C(26) C(21b) 1.69(3) 1_555 1_555 yes
C(26) C(26b) 0.97(3) 1_555 1_555 yes
C(28) C(23b) 1.63(3) 1_555 1_555 yes
C(28) C(28b) 0.93(3) 1_555 1_555 yes
C(27) C(22b) 1.66(3) 1_555 1_555 yes
C(27) C(27b) 0.96(3) 1_555 1_555 yes
C(29) C(24b) 1.64(3) 1_555 1_555 yes
C(29) C(29b) 0.90(3) 1_555 1_555 yes
C(30) C(25b) 1.68(3) 1_555 1_555 yes
C(30) C(30b) 0.93(3) 1_555 1_555 yes
C(21b) C(22b) 1.40(2) 1_555 1_555 yes
C(21b) C(25b) 1.40(2) 1_555 1_555 yes
C(21b) C(26b) 1.54(3) 1_555 1_555 yes
C(22b) C(23b) 1.40(2) 1_555 1_555 yes
C(22b) C(27b) 1.54(2) 1_555 1_555 yes
C(23b) C(24b) 1.40(2) 1_555 1_555 yes
C(23b) C(28b) 1.54(2) 1_555 1_555 yes
C(24b) C(25b) 1.40(2) 1_555 1_555 yes
C(24b) C(29b) 1.54(2) 1_555 1_555 yes
C(25b) C(30b) 1.54(3) 1_555 1_555 yes

loop_
_geom_contact_atom_site_label_1
_geom_contact_atom_site_label_2
_geom_contact_distance
_geom_contact_site_symmetry_1
_geom_contact_site_symmetry_2
_geom_contact_publ_flag
W(1) Cu(1) 2.675(3) 1_555 1_555 ?
W(1) Cu(2) 2.683(3) 1_555 1_555 ?
W(2) Cu(3) 2.665(2) 1_555 1_555 ?
W(2) Cu(4) 2.682(3) 1_555 1_555 ?
W(3) Cu(5) 2.681(3) 1_555 1_555 ?
W(3) Cu(6) 2.680(2) 1_555 1_555 ?
W(1) C(4b) 2.50(2) 1_555 1_555 ?
W(1) C(9) 3.38(2) 1_555 1_555 ?
W(1) C(6b) 3.40(2) 1_555 1_555 ?
W(1) C(10) 3.40(2) 1_555 1_555 ?
W(1) C(7b) 3.45(3) 1_555 1_555 ?
W(1) C(8) 3.45(2) 1_555 1_555 ?
W(1) C(10b) 3.46(2) 1_555 1_555 ?
W(1) C(6) 3.49(2) 1_555 1_555 ?
W(1) C(7) 3.52(1) 1_555 1_555 ?
W(1) C(8b) 3.54(3) 1_555 1_555 ?
W(1) C(9b) 3.54(3) 1_555 1_555 ?
W(2) C(17) 3.38(2) 1_555 1_555 ?
W(2) C(16) 3.42(2) 1_555 1_555 ?
W(2) C(18) 3.42(2) 1_555 1_555 ?
W(2) C(20b) 3.44(2) 1_555 1_555 ?
W(2) C(19b) 3.46(3) 1_555 1_555 ?
W(2) C(16b) 3.46(2) 1_555 1_555 ?
W(2) C(18b) 3.48(2) 1_555 1_555 ?
W(2) C(20) 3.49(2) 1_555 1_555 ?
W(2) C(17b) 3.49(2) 1_555 1_555 ?
W(2) C(19) 3.49(2) 1_555 1_555 ?
W(3) C(28b) 3.42(2) 1_555 1_555 ?
W(3) C(29) 3.42(2) 1_555 1_555 ?
W(3) C(29b) 3.43(2) 1_555 1_555 ?
W(3) C(30) 3.43(2) 1_555 1_555 ?
W(3) C(28) 3.44(2) 1_555 1_555 ?
W(3) C(26) 3.45(2) 1_555 1_555 ?
W(3) C(27) 3.45(2) 1_555 1_555 ?
W(3) C(27b) 3.48(2) 1_555 1_555 ?
W(3) C(30b) 3.50(2) 1_555 1_555 ?
W(3) C(26b) 3.53(2) 1_555 1_555 ?
S(1) C(3) 3.13(1) 1_555 1_555 ?
S(1) C(8) 3.13(2) 1_555 1_555 ?
S(1) C(3b) 3.24(2) 1_555 1_555 ?
S(1) C(2b) 3.31(2) 1_555 1_555 ?
S(1) C(8b) 3.34(3) 1_555 1_555 ?
S(1) C(4) 3.36(1) 1_555 1_555 ?
S(1) C(7b) 3.50(3) 1_555 1_555 ?
S(2) C(6b) 3.16(3) 1_555 1_555 ?
S(2) C(2) 3.20(2) 1_555 1_555 ?
S(2) C(1b) 3.23(2) 1_555 1_555 ?
S(2) C(1) 3.31(1) 1_555 1_555 ?
S(2) C(7) 3.32(2) 1_555 1_555 ?
S(2) C(6) 3.56(2) 1_555 1_555 ?
S(3) C(10) 3.13(2) 1_555 1_555 ?
S(3) C(5) 3.21(1) 1_555 1_555 ?
S(3) C(4b) 3.22(2) 1_555 1_555 ?
S(3) C(9b) 3.25(3) 1_555 1_555 ?
S(3) C(5b) 3.43(2) 1_555 1_555 ?
S(4) C(16b) 3.05(2) 1_555 1_555 ?
S(4) C(11b) 3.11(2) 1_555 1_555 ?
S(4) C(16) 3.13(2) 1_555 1_555 ?
S(4) C(11) 3.15(2) 1_555 1_555 ?
S(4) C(12) 3.43(2) 1_555 1_555 ?
S(4) C(15b) 3.55(2) 1_555 1_555 ?
S(4) C(54) 3.57(2) 1_555 2_555 ?
S(5) C(15) 3.17(2) 1_555 1_555 ?
S(5) C(14b) 3.20(2) 1_555 1_555 ?
S(5) C(19b) 3.21(3) 1_555 1_555 ?
S(5) C(14) 3.24(2) 1_555 1_555 ?
S(5) C(20) 3.30(3) 1_555 1_555 ?
S(5) C(15b) 3.43(2) 1_555 1_555 ?
S(5) C(19) 3.45(3) 1_555 1_555 ?
S(6) C(18) 3.10(3) 1_555 1_555 ?
S(6) C(13) 3.17(2) 1_555 1_555 ?
S(6) C(13b) 3.30(2) 1_555 1_555 ?
S(6) C(18b) 3.38(3) 1_555 1_555 ?
S(6) C(12b) 3.40(2) 1_555 1_555 ?
S(6) C(12) 3.57(2) 1_555 1_555 ?
S(6) C(17b) 3.60(2) 1_555 1_555 ?
S(7) C(21) 3.17(2) 1_555 1_555 ?
S(7) C(26) 3.23(2) 1_555 1_555 ?
S(7) C(25b) 3.27(2) 1_555 1_555 ?
S(7) C(25) 3.32(2) 1_555 1_555 ?
S(7) C(30b) 3.37(2) 1_555 1_555 ?
S(7) C(21b) 3.43(2) 1_555 1_555 ?
S(7) N(2) 3.52(4) 1_555 1_555 ?
S(7) C(30) 3.56(2) 1_555 1_555 ?
S(8) C(27b) 3.13(2) 1_555 1_555 ?
S(8) C(22b) 3.16(2) 1_555 1_555 ?
S(8) C(22) 3.18(2) 1_555 1_555 ?
S(8) C(27) 3.22(2) 1_555 1_555 ?
S(8) C(23) 3.38(2) 1_555 1_555 ?
S(8) C(23b) 3.58(2) 1_555 1_555 ?
S(9) C(29) 3.05(2) 1_555 1_555 ?
S(9) C(24) 3.13(2) 1_555 1_555 ?
S(9) C(29b) 3.17(2) 1_555 1_555 ?
S(9) C(24b) 3.21(2) 1_555 1_555 ?
S(9) C(23b) 3.43(2) 1_555 1_555 ?
N(1) C(20b) 3.45(4) 1_555 4_655 ?
N(1) C(48) 3.54(4) 1_555 2_656 ?
N(1) C(18) 3.56(4) 1_555 2_656 ?
N(1) C(47) 3.58(4) 1_555 2_656 ?
N(2) C(57) 3.34(5) 1_555 3_656 ?
N(3) C(9b) 2.96(6) 1_555 4_555 ?
N(3) C(16b) 3.39(5) 1_555 3_556 ?
N(3) C(30b) 3.42(5) 1_555 3_656 ?
N(3) C(35) 3.49(6) 1_555 4_545 ?
C(40) C(60) 3.52(6) 1_555 4_544 ?
C(41) C(60) 3.33(6) 1_555 4_544 ?
C(41) C(10b) 3.47(4) 1_555 2_545 ?
C(41) C(6) 3.56(3) 1_555 2_545 ?
C(42) C(10b) 3.34(4) 1_555 2_545 ?
C(45) C(26b) 3.59(4) 1_555 1_555 ?
C(47) C(18) 3.37(3) 1_555 1_555 ?
C(50) C(17b) 3.59(3) 1_555 1_555 ?
C(52) C(59) 3.52(6) 1_555 3_556 ?
C(55) C(6) 3.49(3) 1_555 1_656 ?
C(56) C(6) 3.59(3) 1_555 1_656 ?
C(57) C(58) 3.57(6) 1_555 3_656 ?
C(59) C(30b) 3.36(5) 1_555 3_656 ?
C(1) C(20) 3.40(2) 1_555 4_554 ?
C(3) C(19b) 3.39(3) 1_555 4_554 ?
C(4) C(19b) 3.45(3) 1_555 4_554 ?
C(7) C(30b) 3.58(3) 1_555 3_655 ?
C(9) C(26) 3.39(3) 1_555 2_655 ?
C(1b) C(20) 3.42(3) 1_555 4_554 ?
C(2b) C(19b) 3.36(3) 1_555 4_554 ?
C(3b) C(19b) 3.35(3) 1_555 4_554 ?
C(5b) C(20) 3.47(3) 1_555 4_554 ?
C(7b) C(22b) 3.45(3) 1_555 3_655 ?
C(7b) C(22) 3.49(3) 1_555 3_655 ?
C(7b) C(21b) 3.50(3) 1_555 3_655 ?
C(29) C(29) 3.01(4) 1_555 3_655 ?
C(29) C(29b) 3.18(3) 1_555 3_655 ?
C(29b) C(29b) 3.58(4) 1_555 3_655 ?
